data_7159080
loop_
_publ_author_name
'Menke, Friedericke S.'
'Mazzier, Daniela'
'Wicher, Barbara'
'Allmendinger, Lars'
'Kauffmann, Brice'
'Maurizot, Victor'
'Huc, Ivan'

_publ_section_title
;
 Molecular torsion springs: alteration of helix curvature in frustrated
 tertiary folds.
;
_journal_issue 6
_journal_name_full 'Organic &amp; biomolecular chemistry'
_journal_page_first 1275
_journal_page_last 1283
_journal_paper_doi 10.1039/d2ob02109a
_journal_volume 21
_journal_year 2023
_chemical_formula_moiety '7.7(C H Cl3), C238 H226 N40 O42, [+ solvents]'
_chemical_formula_sum 'C245.7 H233.7 Cl23.69 N40 O42'
_chemical_formula_weight 5258.53
_space_group_crystal_system orthorhombic
_space_group_IT_number 60
_space_group_name_Hall '-P 2n 2ab'
_space_group_name_H-M_alt 'P b c n'
_atom_sites_solution_hydrogens geom
_audit_creation_date 2022-12-20
_audit_creation_method
;
Olex2 1.5
(compiled 2022.04.07 svn.rca3783a0 for OlexSys, GUI svn.r6498)
;
_audit_update_record
;
2022-12-20 deposited with the CCDC.	2023-01-04 downloaded from the CCDC.
;
_cell_angle_alpha 90
_cell_angle_beta 90
_cell_angle_gamma 90
_cell_formula_units_Z 4
_cell_length_a 25.120(5)
_cell_length_b 27.450(6)
_cell_length_c 40.020(8)
_cell_measurement_reflns_used 302550
_cell_measurement_temperature 100.00
_cell_measurement_theta_max 27.743
_cell_measurement_theta_min 27.743
_cell_volume 27596(10)
_computing_cell_refinement 'XDS (W. Kabsch, 2010)'
_computing_data_collection 'X-nemo ESRF FIP'
_computing_data_reduction 'XDS (W. Kabsch, 2010)'
_computing_molecular_graphics 'Olex2 1.5 (Dolomanov et al., 2009)'
_computing_publication_material 'Olex2 1.5 (Dolomanov et al., 2009)'
_computing_structure_refinement 'SHELXL 2018/3 (Sheldrick, 2015)'
_computing_structure_solution 'SHELXT 2018/2 (Sheldrick, 2018)'
_diffrn_ambient_temperature 100.00
_diffrn_detector_area_resol_mean 0
_diffrn_measured_fraction_theta_full 0.941
_diffrn_measured_fraction_theta_max 0.941
_diffrn_measurement_device_type 'ESRF FIP'
_diffrn_measurement_method 'phi scan'
_diffrn_radiation_type synchrotron
_diffrn_radiation_wavelength 0.810
_diffrn_reflns_av_R_equivalents 0.0494
_diffrn_reflns_av_unetI/netI 0.0269
_diffrn_reflns_Laue_measured_fraction_full 0.941
_diffrn_reflns_Laue_measured_fraction_max 0.941
_diffrn_reflns_limit_h_max 26
_diffrn_reflns_limit_h_min -26
_diffrn_reflns_limit_k_max 26
_diffrn_reflns_limit_k_min -26
_diffrn_reflns_limit_l_max 42
_diffrn_reflns_limit_l_min -42
_diffrn_reflns_number 233506
_diffrn_reflns_point_group_measured_fraction_full 0.941
_diffrn_reflns_point_group_measured_fraction_max 0.941
_diffrn_reflns_theta_full 25.233
_diffrn_reflns_theta_max 25.233
_diffrn_reflns_theta_min 1.252
_diffrn_source synchrotron
_exptl_absorpt_coefficient_mu 0.443
_exptl_absorpt_correction_type none
_exptl_crystal_colour yellow
_exptl_crystal_colour_primary yellow
_exptl_crystal_density_diffrn 1.266
_exptl_crystal_description plate
_exptl_crystal_F_000 10906
_exptl_crystal_size_max 0.2
_exptl_crystal_size_mid 0.07
_exptl_crystal_size_min 0.03
_refine_diff_density_max 1.462
_refine_diff_density_min -2.244
_refine_diff_density_rms 0.133
_refine_ls_extinction_method none
_refine_ls_goodness_of_fit_ref 3.204
_refine_ls_hydrogen_treatment constr
_refine_ls_matrix_type full
_refine_ls_number_parameters 1343
_refine_ls_number_reflns 15863
_refine_ls_number_restraints 109
_refine_ls_restrained_S_all 3.213
_refine_ls_R_factor_all 0.1606
_refine_ls_R_factor_gt 0.1596
_refine_ls_shift/su_max 0.001
_refine_ls_shift/su_mean 0.000
_refine_ls_structure_factor_coef Fsqd
_refine_ls_weighting_details 'w=1/[\s^2^(Fo^2^)+(0.2000P)^2^] where P=(Fo^2^+2Fc^2^)/3'
_refine_ls_weighting_scheme calc
_refine_ls_wR_factor_gt 0.5440
_refine_ls_wR_factor_ref 0.5480
_reflns_Friedel_coverage 0.000
_reflns_number_gt 15547
_reflns_number_total 15863
_reflns_threshold_expression 'I > 2\s(I)'
_cod_data_source_file d2ob02109a2.cif
_cod_data_source_block dm28
_cod_depositor_comments 'Adding full bibliography for 7159079--7159080.cif.'
_cod_original_formula_sum 'C245.70 H233.70 Cl23.69 N40 O42'
_cod_database_code 7159080
_shelx_shelxl_version_number 2018/3
_shelx_space_group_comment
;
The symmetry employed for this shelxl refinement is uniquely defined
by the following loop, which should always be used as a source of
symmetry information in preference to the above space-group names.
They are only intended as comments.
;
_shelx_estimated_absorpt_t_max 0.987
_shelx_estimated_absorpt_t_min 0.917
_olex2_refinement_description
;
1. Fixed Uiso
 At 1.2 times of:
  All C(H) groups, All C(H,H) groups, All N(H) groups
 At 1.5 times of:
  All C(H,H,H) groups, All O(H) groups
2. Restrained distances
 Cl1_8-Cl2_8
 2.8 with sigma of 0.02
 C1CL_8-Cl1_8 = C1CL_8-Cl2_8 = C1CL_8-Cl3_8
 C1CL_9-Cl1_9 = C1CL_9-Cl2_9 = C1CL_9-Cl3_9
 C1CL_10-Cl1_10 = C1CL_10-Cl2_10 = C1CL_10-Cl3_10
 1.755 with sigma of 0.001
 Cl1_8-Cl2_8 = Cl2_8-Cl3_8 = Cl3_8-Cl1_8
 Cl1_9-Cl2_9 = Cl2_9-Cl3_9 = Cl3_9-Cl1_9
 Cl1_10-Cl2_10 = Cl2_10-Cl3_10 = Cl3_10-Cl1_10
 2.885 with sigma of 0.001
 C22E-C23F
 1.51 with sigma of 0.002
 C8A-C1B
 1.49 with sigma of 0.002
 C2B-C17A
 1.49 with sigma of 0.002
 C4B-C35A
 1.49 with sigma of 0.002
 C1_11-C2_11
 C1_12-C2_12
 C1_13-C2_13
 C1_14-C2_14
 C1_15-C2_15
 C1_16-C2_16
 C1_17-C2_17
 1.51 with sigma of 0.001
 C2_11-C3_11
 C2_12-C3_12
 C2_13-C3_13
 C2_14-C3_14
 C2_15-C3_15
 C2_16-C3_16
 C2_17-C3_17
 1.51 with sigma of 0.001
 C2_11-C4_11
 C2_12-C4_12
 C2_13-C4_13
 C2_14-C4_14
 C2_15-C4_15
 C2_16-C4_16
 C2_17-C4_17
 1.51 with sigma of 0.001
 C3_11-C4_11 = C2_11-?
 C3_12-C4_12 = O1_12-C2_12
 C3_13-C4_13 = O1_13-C2_13
 C3_14-C4_14 = O1_14-C2_14
 C3_15-C4_15 = O1_15-C2_15
 C3_16-C4_16 = O1_16-C2_16
 C3_17-C4_17 = O1_17-C2_17
 2.5 with sigma of 0.02
 O1_12-C1_12
 O1_13-C1_13
 O1_14-C1_14
 O1_15-C1_15
 O1_16-C1_16
 O1_17-C1_17
 1.41 with sigma of 0.01
3. Rigid bond restraints
 C164, N4B, C4B, O4B
 with sigma for 1-2 distances of 0.01 and sigma for 1-3 distances of 0.01
 C4_17, C78A, C77A, C79A
 with sigma for 1-2 distances of 0.01 and sigma for 1-3 distances of 0.01
 O5B, C5B, N5B, C41A
 with sigma for 1-2 distances of 0.01 and sigma for 1-3 distances of 0.01
 N3B, C28A
 with sigma for 1-2 distances of 0.01 and sigma for 1-3 distances of 0.01
 C61A, C60A, C59A, C67A, N9A, C66A, C65A, C64A, C63A, C62A
 with sigma for 1-2 distances of 0.01 and sigma for 1-3 distances of 0.01
 C41A, C5B
 with sigma for 1-2 distances of 0.01 and sigma for 1-3 distances of 0.01
4. Uiso/Uaniso restraints and constraints
Uanis(Cl05) = Uanis(C162) = Uanis(Cl02) = Uanis(Cl01)
Uiso(Cl3_8) = Uiso(Cl2_10) = Uiso(Cl1_8) = Uiso(Cl1_10) = Uiso(Cl2_8) =
Uiso(Cl3_10)
Uanis(C5A) = Uanis(C4A) = Uanis(C2A) = Uanis(N2A) = Uanis(C7A) = Uanis(C8A) =
Uanis(C3A) = Uanis(C6A) = Uanis(C1A) = Uanis(C9A)
Uanis(O2A) = Uanis(N1A) = Uanis(O1A)
Uiso(C1CL_8) = Uiso(Cl2_8) = Uiso(Cl1_8) = Uiso(Cl3_8) = Uiso(Cl2_9) =
Uiso(Cl3_9) = Uiso(C1CL_9) = Uiso(Cl1_9) = Uiso(Cl1_10) = Uiso(C1CL_10) =
Uiso(Cl2_10) = Uiso(Cl3_10)
Uanis(Cl6) = Uanis(C3) = Uanis(Cl4) = Uanis(Cl5)
Uanis(C4_17) = Uanis(C78A) = Uanis(C77A) = Uanis(C79A)
Uanis(C164) = Uanis(N4B) = Uanis(C4B) = Uanis(O4B) = Uanis(C37A) = Uanis(N6A) =
Uanis(C41A) = Uanis(C40A) = Uanis(C39A) = Uanis(C38A)
5. Rigid body (RIGU) restrains
 C5B, C41A
 with sigma for 1-2 distances of 0.004 and sigma for 1-3 distances of 0.004
 C31A, C30A
 with sigma for 1-2 distances of 0.004 and sigma for 1-3 distances of 0.004
6. Others
 1*[Sof(Cl2)+Sof(C1CL)+Sof(Cl1)+Sof(Cl3)]+1*[Sof(Cl1)+Sof(C1CL)+Sof(Cl2)+
 Sof(Cl3)]+1*[Sof(Cl3)+Sof(C1CL)+Sof(Cl1)+Sof(Cl2)]=1 with esd of 0.001
 Sof(Cl2)=Sof(C1CL)=Sof(Cl1)=Sof(Cl3)=FVAR(1)
 Sof(Cl1)=Sof(C1CL)=Sof(Cl2)=Sof(Cl3)=FVAR(2)
 Sof(Cl3)=Sof(C1CL)=Sof(Cl1)=Sof(Cl2)=FVAR(3)
 Sof(Cl8)=Sof(Cl7)=1-FVAR(4)
 Sof(Cl01)=Sof(Cl02)=Sof(Cl05)=Sof(C162)=Sof(H162)=FVAR(4)
 Sof(C23F)=Sof(C21E)=Sof(C22E)=1-FVAR(5)
 Sof(C1)=Sof(C2)=Sof(C3)=Sof(C4)=FVAR(5)
7.a Ternary CH refined with riding coordinates:
 C122(H122), C162(H162), C2(H2), C2(H2)
7.b Secondary CH2 refined with riding coordinates:
 C164(H16B,H16C), C1(H1A,H1B), C1(H1A,H1B)
7.c Aromatic/amide H refined with riding coordinates:
 N9B(H9B), N10B(H10B), N3B(H3B), N1B(H1B), N4B(H4B), C79A(H79A), N8B(H8B),
 C74A(H74A), N2B(H2B), N7B(H7B), N5B(H5B), C71A(H71A), C70A(H70A), C25A(H25A),
 C11A(H11A), C7A(H7A), C13A(H13A), N6B(H6B), C16A(H16A), C56A(H56A), C12A(H12A),
  C51A(H51A), C21A(H21A), C69A(H69A), C53A(H53A), C60A(H60A), C20A(H20A),
 C2A(H2A), C29A(H29A), C62A(H62A), C65A(H65A), C42A(H42A), C4A(H4A), C52A(H52A),
  C22A(H22A), C3A(H3A), C43A(H43A), C47A(H47A), C30A(H30A), C31A(H31A),
 C44A(H44A), C38A(H38A), C40A(H40A), C61A(H61A), C34A(H34A), C39A(H39A)
7.d Idealised Me refined as rotating group:
 C3(H3A,H3B,H3C), C4(H4A,H4B,H4C), C3(H3A,H3B,H3C), C4(H4A,H4B,H4C)
7.e Idealised tetrahedral OH refined as rotating group:
 O1C(H1C), O2C(H2C)
;
_olex2_submission_special_instructions 'No special instructions were received'

loop_
_space_group_symop_operation_xyz
'x, y, z'
'-x+1/2, -y+1/2, z+1/2'
'-x, y, -z+1/2'
'x+1/2, -y+1/2, -z'
'-x, -y, -z'
'x-1/2, y-1/2, -z-1/2'
'x, -y, z-1/2'
'-x-1/2, y-1/2, z'

loop_
_atom_site_label
_atom_site_type_symbol
_atom_site_fract_x
_atom_site_fract_y
_atom_site_fract_z
_atom_site_U_iso_or_equiv
_atom_site_adp_type
_atom_site_occupancy
_atom_site_site_symmetry_order
_atom_site_calc_flag
_atom_site_refinement_flags_posn
_atom_site_refinement_flags_adp
_atom_site_refinement_flags_occupancy
_atom_site_disorder_assembly
_atom_site_disorder_group
Cl01 Cl 0.42816(12) 0.99879(13) 0.08131(7) 0.0710(7) Uani 0.848(6) 1 d . . P A 1
Cl02 Cl 0.52526(10) 1.02643(10) 0.11106(6) 0.0710(7) Uani 0.848(6) 1 d . . P A 1
Cl03 Cl 0.12323(8) 1.17076(9) 0.26556(7) 0.0841(7) Uani 1 1 d . . . . .
Cl04 Cl 0.18440(11) 1.15452(11) 0.32529(7) 0.0926(8) Uani 1 1 d . . . . .
Cl05 Cl 0.45936(11) 0.96121(11) 0.14882(6) 0.0710(7) Uani 0.848(6) 1 d . . P A 1
Cl06 Cl 0.15128(13) 1.07368(9) 0.28402(8) 0.1077(11) Uani 1 1 d . . . . .
O9B O 0.26216(15) 1.10376(14) 0.23551(9) 0.0353(9) Uani 1 1 d . . . . .
O10B O 0.41785(15) 1.06854(18) 0.17495(9) 0.0447(11) Uani 1 1 d . . . . .
O1 O 0.21975(19) 1.50131(17) 0.00919(9) 0.0505(12) Uani 1 1 d . . . . .
N9B N 0.32134(17) 1.08725(18) 0.19468(11) 0.0323(11) Uani 1 1 d . . . . .
H9B H 0.328493 1.086564 0.173161 0.039 Uiso 1 1 calc R U . . .
N10B N 0.36020(18) 1.07538(17) 0.21735(11) 0.0324(11) Uani 1 1 d . . . . .
H10B H 0.352992 1.072646 0.238788 0.039 Uiso 1 1 calc R U . . .
C9B C 0.2733(2) 1.0997(2) 0.20495(14) 0.0324(13) Uani 1 1 d . . . . .
O3B O 0.2881(2) 1.38406(19) 0.04517(13) 0.0608(14) Uani 1 1 d . . . . .
O1B O 0.2045(2) 1.50295(16) 0.13639(11) 0.0520(12) Uani 1 1 d . . . . .
C10B C 0.4102(2) 1.0680(2) 0.20547(15) 0.0339(13) Uani 1 1 d . . . . .
Cl5 Cl 0.2841(2) 1.3701(2) -0.02848(11) 0.1728(13) Uani 1 1 d . . . . .
C75A C 0.2330(3) 1.1086(2) 0.17806(14) 0.0380(14) Uani 1 1 d . . . . .
O1C O 0.3828(2) 1.44948(19) 0.28909(11) 0.0572(13) Uani 1 1 d . . . . .
H1C H 0.412928 1.440220 0.295686 0.086 Uiso 1 1 calc R U . . .
C77A C 0.4536(2) 1.0616(2) 0.22988(15) 0.0430(8) Uani 1 1 d . U . . .
N3A N 0.3782(2) 1.45669(17) 0.18470(12) 0.0438(14) Uani 1 1 d . . . . .
N3B N 0.3028(2) 1.37477(18) 0.10175(13) 0.0449(13) Uani 1 1 d . U . . .
H3B H 0.328405 1.369112 0.116274 0.054 Uiso 1 1 calc R U . . .
O2B O 0.5154(2) 1.42684(19) 0.19168(12) 0.0616(13) Uani 1 1 d . . . . .
N10A N 0.25406(19) 1.11517(17) 0.14726(12) 0.0348(11) Uani 1 1 d . . . . .
N5A N 0.2984(2) 1.35667(18) 0.16671(13) 0.0458(13) Uani 1 1 d . . . . .
N1B N 0.2908(2) 1.48403(19) 0.15174(13) 0.0449(13) Uani 1 1 d . . . . .
H1B H 0.322939 1.479251 0.143615 0.054 Uiso 1 1 calc R U . . .
O6B O 0.20216(18) 1.25510(18) 0.14437(16) 0.0647(15) Uani 1 1 d . . . . .
N4B N 0.3890(3) 1.3274(2) 0.19566(18) 0.0662(7) Uani 1 1 d . U . . .
H4B H 0.385239 1.329650 0.173853 0.079 Uiso 1 1 calc R U . . .
C79A C 0.5047(2) 1.0603(2) 0.21602(14) 0.0430(8) Uani 1 1 d . U . . .
H79A H 0.508111 1.058900 0.192396 0.052 Uiso 1 1 calc R U . . .
C68A C 0.2380(3) 1.1269(2) 0.08895(14) 0.0383(14) Uani 1 1 d . . . . .
C73A C 0.1415(3) 1.1091(2) 0.15972(16) 0.0438(15) Uani 1 1 d . . . . .
N4A N 0.4056(2) 1.39455(17) 0.09371(12) 0.0389(12) Uani 1 1 d . . . . .
N8B N 0.2936(2) 1.13029(17) 0.08563(14) 0.0457(14) Uani 1 1 d . . . . .
H8B H 0.311535 1.136400 0.104039 0.055 Uiso 1 1 calc R U . . .
N8A N 0.3746(2) 1.20037(19) 0.18862(16) 0.0527(15) Uani 1 1 d . . . . .
C17A C 0.4223(2) 1.4440(2) 0.20120(14) 0.0443(16) Uani 1 1 d D . . . .
N2A N 0.3236(3) 1.5017(2) 0.09025(14) 0.0541(6) Uani 1 1 d . . . . .
C6A C 0.2508(3) 1.5026(3) 0.03631(17) 0.0541(6) Uani 1 1 d . . . . .
N9A N 0.4026(2) 1.13972(19) 0.08870(15) 0.0528(14) Uani 1 1 d . U . . .
C78A C 0.4497(2) 1.0611(2) 0.26490(15) 0.0430(8) Uani 1 1 d . U . . .
O4B O 0.3529(2) 1.33465(19) 0.24650(14) 0.0662(7) Uani 1 1 d . U . . .
C18A C 0.3338(3) 1.4667(2) 0.20464(16) 0.0451(16) Uani 1 1 d . . . . .
C72A C 0.1627(2) 1.1186(2) 0.12584(15) 0.0382(14) Uani 1 1 d . . . . .
C76A C 0.2180(2) 1.12016(19) 0.12188(15) 0.0362(14) Uani 1 1 d . . . . .
C74A C 0.1795(2) 1.1040(2) 0.18527(14) 0.0375(14) Uani 1 1 d . . . . .
H74A H 0.168424 1.097408 0.207503 0.045 Uiso 1 1 calc R U . . .
C2B C 0.4687(2) 1.4308(2) 0.17984(14) 0.0469(17) Uani 1 1 d D . . . .
N2B N 0.4561(2) 1.4201(2) 0.14843(13) 0.0483(14) Uani 1 1 d . . . . .
H2B H 0.421712 1.419863 0.144237 0.058 Uiso 1 1 calc R U . . .
O8B O 0.3017(3) 1.1182(2) 0.02960(13) 0.0678(15) Uani 1 1 d . . . . .
N7B N 0.4501(2) 1.16725(19) 0.14687(16) 0.0484(14) Uani 1 1 d . . . . .
H7B H 0.415955 1.169569 0.142301 0.058 Uiso 1 1 calc R U . . .
N5B N 0.4280(2) 1.26575(19) 0.09100(16) 0.0493(14) Uani 1 1 d . U . . .
H5B H 0.409772 1.268648 0.109675 0.059 Uiso 1 1 calc R U . . .
O2C O 0.3884(2) 1.1909(2) 0.29164(15) 0.0688(16) Uani 1 1 d . . . . .
H2C H 0.418749 1.181027 0.297254 0.103 Uiso 1 1 calc R U . . .
N6A N 0.4640(3) 1.2923(2) 0.15176(18) 0.0662(7) Uani 1 1 d . . . . .
O2A O 0.4253(3) 1.5107(3) 0.10701(17) 0.0922(13) Uani 1 1 d . . . . .
C27A C 0.4606(3) 1.3965(2) 0.09106(16) 0.0536(19) Uani 1 1 d . . . . .
C10A C 0.2844(3) 1.4792(2) 0.18713(16) 0.0500(18) Uani 1 1 d . . . . .
C71A C 0.1273(3) 1.1227(2) 0.09899(17) 0.0458(16) Uani 1 1 d . . . . .
H71A H 0.089973 1.120759 0.102490 0.055 Uiso 1 1 calc R U . . .
N1A N 0.4379(3) 1.5165(4) 0.0786(2) 0.0922(13) Uani 1 1 d . . . . .
Cl6 Cl 0.2344(2) 1.3749(2) -0.09398(11) 0.1728(13) Uani 1 1 d . . . . .
C70A C 0.1473(3) 1.1293(2) 0.06793(16) 0.0476(16) Uani 1 1 d . . . . .
H70A H 0.123827 1.133345 0.049534 0.057 Uiso 1 1 calc R U . . .
C25A C 0.4013(3) 1.3810(2) 0.03462(17) 0.0539(18) Uani 1 1 d . . . . .
H25A H 0.379862 1.375978 0.015349 0.065 Uiso 1 1 calc R U . . .
C3B C 0.3194(3) 1.3822(2) 0.06969(16) 0.0477(17) Uani 1 1 d . . . . .
O7B O 0.5100(2) 1.1713(2) 0.19054(16) 0.0688(15) Uani 1 1 d . . . . .
C28A C 0.2524(3) 1.3748(2) 0.11468(18) 0.0527(18) Uani 1 1 d . U . . .
C11A C 0.2385(3) 1.4841(2) 0.20424(17) 0.0528(17) Uani 1 1 d . . . . .
H11A H 0.205957 1.489685 0.192726 0.063 Uiso 1 1 calc R U . . .
C7A C 0.2329(3) 1.5010(3) 0.06836(17) 0.0541(6) Uani 1 1 d . . . . .
H7A H 0.195934 1.501010 0.073269 0.065 Uiso 1 1 calc R U . . .
C58A C 0.3323(3) 1.2115(2) 0.2085(2) 0.0540(19) Uani 1 1 d . . . . .
N7A N 0.3223(2) 1.25389(19) 0.09831(16) 0.0505(14) Uani 1 1 d . . . . .
C14A C 0.3330(3) 1.4634(2) 0.23988(14) 0.0381(14) Uani 1 1 d . . . . .
C4B C 0.3475(3) 1.3373(3) 0.2157(2) 0.0662(7) Uani 1 1 d D U . . .
C15A C 0.3826(3) 1.4521(2) 0.25517(16) 0.0490(17) Uani 1 1 d . . . . .
Cl4 Cl 0.3140(2) 1.3014(2) -0.08097(11) 0.1728(13) Uani 1 1 d . . . . .
C13A C 0.2843(3) 1.4708(3) 0.25690(17) 0.0557(18) Uani 1 1 d . . . . .
H13A H 0.283153 1.468879 0.280591 0.067 Uiso 1 1 calc R U . . .
C7B C 0.4642(3) 1.1748(2) 0.1800(2) 0.0508(19) Uani 1 1 d . . . . .
C35A C 0.2961(2) 1.3507(2) 0.19955(15) 0.0460(16) Uani 1 1 d D . . . .
N6B N 0.2875(2) 1.23384(19) 0.15957(17) 0.0521(15) Uani 1 1 d . . . . .
H6B H 0.319044 1.227882 0.150900 0.062 Uiso 1 1 calc R U . . .
C8B C 0.3224(3) 1.1253(2) 0.05757(16) 0.0466(17) Uani 1 1 d . . . . .
C6B C 0.2496(3) 1.2480(2) 0.1373(2) 0.058(2) Uani 1 1 d . . . . .
O5B O 0.5138(2) 1.2658(2) 0.07026(17) 0.0767(17) Uani 1 1 d . U . . .
C16A C 0.4261(3) 1.4420(3) 0.23552(17) 0.056(2) Uani 1 1 d . . . . .
H16A H 0.459026 1.433526 0.245672 0.067 Uiso 1 1 calc R U . . .
C26A C 0.3784(3) 1.3864(2) 0.06491(15) 0.0459(16) Uani 1 1 d . . . . .
C1B C 0.2510(3) 1.4955(2) 0.12913(12) 0.0476(16) Uani 1 1 d D . . . .
C50A C 0.2839(3) 1.2274(2) 0.1939(2) 0.057(2) Uani 1 1 d . . . . .
C23A C 0.4877(3) 1.3906(2) 0.06118(16) 0.0495(17) Uani 1 1 d . . . . .
C67A C 0.4571(3) 1.1442(3) 0.0894(2) 0.0649(18) Uani 1 1 d . U . . .
C59A C 0.4836(3) 1.1563(2) 0.1195(2) 0.0577(17) Uani 1 1 d . U . . .
C56A C 0.4257(3) 1.1828(2) 0.2364(2) 0.0544(18) Uani 1 1 d . . . . .
H56A H 0.459494 1.173128 0.244764 0.065 Uiso 1 1 calc R U . . .
C094 C 0.3980(3) 1.2571(2) 0.06195(18) 0.0494(16) Uani 1 1 d . . . . .
C9A C 0.3414(3) 1.5069(3) 0.05813(17) 0.0541(6) Uani 1 1 d . . . . .
C12A C 0.2392(3) 1.4808(2) 0.23940(17) 0.0533(17) Uani 1 1 d . . . . .
H12A H 0.206929 1.485640 0.251315 0.064 Uiso 1 1 calc R U . . .
C55A C 0.3854(3) 1.1931(3) 0.25854(18) 0.0548(19) Uani 1 1 d . . . . .
C51A C 0.2405(3) 1.2362(2) 0.2139(3) 0.068(2) Uani 1 1 d . . . . .
H51A H 0.207598 1.245706 0.204185 0.081 Uiso 1 1 calc R U . . .
C8A C 0.2717(3) 1.4992(3) 0.09430(13) 0.0541(6) Uani 1 1 d D . . . .
C24A C 0.4566(4) 1.3829(3) 0.03183(16) 0.056(2) Uani 1 1 d . . . . .
C21A C 0.5707(4) 1.3991(3) 0.0898(2) 0.074(2) Uani 1 1 d . . . . .
H21A H 0.608496 1.397186 0.089711 0.088 Uiso 1 1 calc R U . . .
C57A C 0.4180(3) 1.1863(2) 0.2023(2) 0.0497(18) Uani 1 1 d . . . . .
C36A C 0.2521(3) 1.3671(2) 0.15037(18) 0.0512(18) Uani 1 1 d . . . . .
C19A C 0.4885(2) 1.4092(2) 0.12075(15) 0.0414(14) Uani 1 1 d . . . . .
C32A C 0.2024(3) 1.3709(2) 0.1682(2) 0.062(2) Uani 1 1 d . . . . .
C1A C 0.3962(3) 1.5121(3) 0.05107(17) 0.0541(6) Uani 1 1 d . . . . .
C69A C 0.2023(3) 1.1304(2) 0.06275(17) 0.0461(16) Uani 1 1 d . . . . .
H69A H 0.215498 1.133531 0.040617 0.055 Uiso 1 1 calc R U . . .
C53A C 0.2893(3) 1.2177(2) 0.2637(2) 0.0535(18) Uani 1 1 d . . . . .
H53A H 0.290845 1.214971 0.287371 0.064 Uiso 1 1 calc R U . . .
C48A C 0.2703(3) 1.2517(2) 0.1030(2) 0.059(2) Uani 1 1 d . . . . .
C5A C 0.3058(3) 1.5062(3) 0.02999(17) 0.0541(6) Uani 1 1 d . . . . .
C164 C 0.4410(3) 1.3128(3) 0.2098(2) 0.0662(7) Uani 1 1 d . U . . .
H16B H 0.436287 1.282912 0.223307 0.079 Uiso 1 1 calc R U . . .
H16C H 0.454018 1.338878 0.224824 0.079 Uiso 1 1 calc R U . . .
C66A C 0.3787(3) 1.1302(2) 0.05930(18) 0.0534(18) Uani 1 1 d . U . . .
C49A C 0.3411(3) 1.2541(2) 0.06681(19) 0.0547(18) Uani 1 1 d . . . . .
C41A C 0.5011(3) 1.2813(3) 0.1280(2) 0.0662(7) Uani 1 1 d . U . . .
C60A C 0.5388(3) 1.1586(3) 0.1226(3) 0.072(2) Uani 1 1 d . U . . .
H60A H 0.555311 1.166045 0.143374 0.086 Uiso 1 1 calc R U . . .
C20A C 0.5427(3) 1.4096(3) 0.11998(18) 0.0611(19) Uani 1 1 d . . . . .
H20A H 0.562045 1.417003 0.139736 0.073 Uiso 1 1 calc R U . . .
C122 C 0.1706(4) 1.1347(3) 0.2844(3) 0.078(3) Uani 1 1 d . . . . .
H122 H 0.204139 1.137537 0.271094 0.093 Uiso 1 1 calc R U . . .
C54A C 0.3343(3) 1.2077(2) 0.2442(2) 0.0542(19) Uani 1 1 d . . . . .
C2A C 0.4168(3) 1.5156(3) 0.01905(17) 0.0541(6) Uani 1 1 d . . . . .
H2A H 0.453682 1.521013 0.015368 0.065 Uiso 1 1 calc R U . . .
C29A C 0.2049(3) 1.3827(3) 0.0986(2) 0.060(2) Uani 1 1 d . . . . .
H29A H 0.204279 1.385747 0.074985 0.072 Uiso 1 1 calc R U . . .
C64A C 0.4620(4) 1.1263(3) 0.0297(2) 0.077(2) Uani 1 1 d . U . . .
C5B C 0.4830(3) 1.2703(3) 0.0938(2) 0.0658(19) Uani 1 1 d . U . . .
C62A C 0.5465(4) 1.1391(4) 0.0627(3) 0.091(3) Uani 1 1 d . U . . .
H62A H 0.568211 1.134244 0.043539 0.110 Uiso 1 1 calc R U . . .
C37A C 0.4829(3) 1.3033(3) 0.1824(2) 0.0662(7) Uani 1 1 d . . . . .
C63A C 0.4897(3) 1.1358(3) 0.0598(3) 0.072(2) Uani 1 1 d . U . . .
C65A C 0.4086(4) 1.1229(3) 0.0293(2) 0.073(2) Uani 1 1 d . U . . .
H65A H 0.390589 1.115696 0.008970 0.087 Uiso 1 1 calc R U . . .
C42A C 0.4203(4) 1.2537(3) 0.0303(2) 0.065(2) Uani 1 1 d . . . . .
H42A H 0.457671 1.255210 0.026991 0.077 Uiso 1 1 calc R U . . .
C4A C 0.3272(3) 1.5096(3) -0.00312(17) 0.0541(6) Uani 1 1 d . . . . .
H4A H 0.303839 1.510966 -0.021770 0.065 Uiso 1 1 calc R U . . .
C52A C 0.2449(3) 1.2310(3) 0.2488(2) 0.064(2) Uani 1 1 d . . . . .
H52A H 0.214399 1.237413 0.262137 0.077 Uiso 1 1 calc R U . . .
C22A C 0.5430(3) 1.3921(3) 0.0618(2) 0.0600(19) Uani 1 1 d . . . . .
H22A H 0.561839 1.387999 0.041396 0.072 Uiso 1 1 calc R U . . .
C3A C 0.3808(3) 1.5109(3) -0.00801(18) 0.0541(6) Uani 1 1 d . . . . .
H3A H 0.394433 1.508508 -0.030095 0.065 Uiso 1 1 calc R U . . .
C33A C 0.2035(4) 1.3661(3) 0.2040(2) 0.071(2) Uani 1 1 d . . . . .
C43A C 0.3848(4) 1.2478(3) 0.0031(2) 0.068(2) Uani 1 1 d . . . . .
H43A H 0.399587 1.243642 -0.018598 0.082 Uiso 1 1 calc R U . . .
C45A C 0.3072(3) 1.2509(2) 0.0377(2) 0.0585(19) Uani 1 1 d . . . . .
C47A C 0.2335(3) 1.2515(2) 0.0756(2) 0.057(2) Uani 1 1 d . . . . .
H47A H 0.196239 1.252012 0.079615 0.069 Uiso 1 1 calc R U . . .
C30A C 0.1582(3) 1.3862(3) 0.1162(3) 0.071(2) Uani 1 1 d . . . . .
H30A H 0.125884 1.391967 0.104523 0.085 Uiso 1 1 calc R U . . .
C31A C 0.1571(4) 1.3817(3) 0.1500(3) 0.073(2) Uani 1 1 d . . . . .
H31A H 0.124326 1.386058 0.161412 0.088 Uiso 1 1 calc R U . . .
C46A C 0.2527(3) 1.2506(2) 0.0439(2) 0.064(2) Uani 1 1 d . . . . .
O1A O 0.4819(3) 1.5255(3) 0.07016(16) 0.0922(13) Uani 1 1 d . . . . .
C44A C 0.3318(4) 1.2477(3) 0.0060(2) 0.074(2) Uani 1 1 d . . . . .
H44A H 0.310293 1.245474 -0.013534 0.089 Uiso 1 1 calc R U . . .
C38A C 0.5352(3) 1.3027(3) 0.1911(2) 0.0662(7) Uani 1 1 d . . . . .
H38A H 0.546126 1.310646 0.213117 0.079 Uiso 1 1 calc R U . . .
C40A C 0.5549(3) 1.2820(3) 0.1349(2) 0.0662(7) Uani 1 1 d . . . . .
H40A H 0.580083 1.276657 0.117610 0.079 Uiso 1 1 calc R U . . .
C61A C 0.5698(3) 1.1493(3) 0.0931(3) 0.084(2) Uani 1 1 d . U . . .
H61A H 0.607573 1.150205 0.094642 0.100 Uiso 1 1 calc R U . . .
C162 C 0.4613(4) 1.0078(4) 0.1202(2) 0.0710(7) Uani 0.848(6) 1 d . . P A 1
H162 H 0.443409 1.036201 0.131062 0.085 Uiso 0.848(6) 1 calc R U P A 1
C34A C 0.2520(4) 1.3554(3) 0.2184(2) 0.075(3) Uani 1 1 d . . . . .
H34A H 0.254362 1.351357 0.241960 0.090 Uiso 1 1 calc R U . . .
C39A C 0.5717(3) 1.2904(3) 0.1670(2) 0.0662(7) Uani 1 1 d . . . . .
H39A H 0.608364 1.287632 0.172555 0.079 Uiso 1 1 calc R U . . .
C3 C 0.2871(9) 1.3569(9) -0.0733(4) 0.1728(13) Uani 1 1 d . . . . .
C23F C -0.0105(9) 1.0593(8) 0.1653(5) 0.059(8) Uiso 0.33(2) 1 d D . P B 2
C21E C 0.0657(7) 1.1014(10) 0.1968(5) 0.037(6) Uiso 0.33(2) 1 d . . P B 2
C22E C 0.0076(9) 1.0940(9) 0.1923(5) 0.052(8) Uiso 0.33(2) 1 d D . P B 2
Cl8 Cl 0.4757(5) 0.9403(5) 0.1379(3) 0.056(4) Uiso 0.152(6) 1 d . . P A 2
Cl7 Cl 0.4201(4) 0.9860(3) 0.0879(2) 0.027(3) Uiso 0.152(6) 1 d . . P A 2
Cl2_8 Cl 0.0762(2) 1.2317(2) 0.13124(11) 0.0740(7) Uiso 0.447(5) 1 d D . P C 2
C1CL_8 C 0.08704(15) 1.27436(13) 0.16315(9) 0.0740(7) Uiso 0.447(5) 1 d D . P C 2
Cl1_8 Cl 0.0920(2) 1.2451(2) 0.20203(10) 0.0740(7) Uiso 0.447(5) 1 d D . P C 2
Cl3_8 Cl 0.0359(2) 1.31794(13) 0.16374(17) 0.0740(7) Uiso 0.447(5) 1 d D . P C 2
Cl3_9 Cl 0.0706(5) 1.2069(3) 0.1564(3) 0.0740(7) Uiso 0.162(3) 1 d D . P D 3
C1CL_9 C 0.0827(3) 1.2680(3) 0.1669(2) 0.0740(7) Uiso 0.162(3) 1 d D . P D 3
Cl1_9 Cl 0.0815(5) 1.2757(4) 0.2104(2) 0.0740(7) Uiso 0.162(3) 1 d D . P D 3
Cl2_9 Cl 0.0360(5) 1.3063(3) 0.1477(3) 0.0740(7) Uiso 0.162(3) 1 d D . P D 3
Cl1_10 Cl 0.0672(2) 1.2482(2) 0.12461(10) 0.0740(7) Uiso 0.391(6) 1 d D . P E 1
C1CL_10 C 0.08645(16) 1.27321(14) 0.16311(10) 0.0740(7) Uiso 0.391(6) 1 d D . P E 1
Cl2_10 Cl 0.0390(2) 1.31545(16) 0.17710(16) 0.0740(7) Uiso 0.391(6) 1 d D . P E 1
Cl3_10 Cl 0.0958(2) 1.2271(2) 0.19289(15) 0.0740(7) Uiso 0.391(6) 1 d D . P E 1
C1_11 C 0.1630(3) 1.4971(3) 0.01467(13) 0.0502(16) Uani 1 1 d D . . . .
H1A_11 H 0.150426 1.524712 0.028532 0.060 Uiso 1 1 calc R U . . .
H1B_11 H 0.155109 1.466493 0.026765 0.060 Uiso 1 1 calc R U . . .
C2_11 C 0.1343(2) 1.4973(3) -0.01848(12) 0.070(2) Uani 1 1 d D . . . .
H2_11 H 0.140315 1.529649 -0.029375 0.083 Uiso 1 1 calc R U . . .
C3_11 C 0.0754(2) 1.4917(4) -0.01202(18) 0.073(2) Uani 1 1 d D . . . .
H3A_11 H 0.068711 1.460277 -0.001178 0.109 Uiso 1 1 calc R U . . .
H3B_11 H 0.056033 1.493083 -0.033263 0.109 Uiso 1 1 calc R U . . .
H3C_11 H 0.063159 1.518096 0.002580 0.109 Uiso 1 1 calc R U . . .
C4_11 C 0.1539(4) 1.4580(4) -0.0418(2) 0.099(4) Uani 1 1 d D . . . .
H4A_11 H 0.191484 1.451215 -0.037170 0.149 Uiso 1 1 calc R U . . .
H4B_11 H 0.150108 1.469060 -0.065004 0.149 Uiso 1 1 calc R U . . .
H4C_11 H 0.132915 1.428357 -0.038487 0.149 Uiso 1 1 calc R U . . .
O1_12 O 0.4845(2) 1.37727(18) 0.00350(11) 0.0621(13) Uani 1 1 d D . . . .
C1_12 C 0.4562(3) 1.3684(3) -0.02685(15) 0.0619(19) Uiso 1 1 d D . . . .
C2_12 C 0.4951(3) 1.3513(3) -0.05314(15) 0.079(2) Uiso 1 1 d D . . . .
C3_12 C 0.5215(4) 1.3043(3) -0.0426(2) 0.081(2) Uiso 1 1 d D . . . .
C4_12 C 0.4657(5) 1.3460(5) -0.0859(2) 0.110(4) Uiso 1 1 d D . . . .
O1_13 O 0.1565(3) 1.3735(2) 0.21895(18) 0.093(2) Uani 1 1 d D . . . .
C1_13 C 0.1549(4) 1.3736(5) 0.2545(2) 0.109(4) Uiso 1 1 d D . . . .
C2_13 C 0.1006(4) 1.3882(4) 0.2673(3) 0.126(4) Uiso 1 1 d D . . . .
C3_13 C 0.0835(6) 1.4357(5) 0.2516(4) 0.133(5) Uiso 1 1 d D . . . .
C4_13 C 0.1024(9) 1.3923(8) 0.3049(3) 0.173(7) Uiso 1 1 d D . . . .
O1_14 O 0.2218(2) 1.2479(2) 0.01656(18) 0.0816(18) Uani 1 1 d D . . . .
C1_14 C 0.1653(3) 1.2508(4) 0.0177(2) 0.099(3) Uiso 1 1 d D . . . .
C2_14 C 0.1419(5) 1.2443(4) -0.0168(2) 0.132(5) Uiso 1 1 d D . . . .
C3_14 C 0.1642(7) 1.2780(5) -0.0431(4) 0.135(5) Uiso 1 1 d D . . . .
C4_14 C 0.1476(7) 1.1919(4) -0.0277(4) 0.139(5) Uiso 1 1 d D . . . .
O1_15 O 0.09044(15) 1.10498(17) 0.16251(10) 0.0456(11) Uani 1 1 d D . . . .
C1_15 C 0.0668(3) 1.0841(5) 0.1912(2) 0.039(3) Uiso 0.67(2) 1 d D . P B 1
C2_15 C 0.0073(3) 1.0821(4) 0.1861(3) 0.083(6) Uiso 0.67(2) 1 d D . P B 1
C3_15 C -0.0139(5) 1.1329(4) 0.1801(3) 0.075(4) Uiso 0.67(2) 1 d D . P B 1
C4_15 C -0.0154(6) 1.0564(5) 0.2163(3) 0.094(5) Uiso 0.67(2) 1 d D . P B 1
O1_16 O 0.4947(3) 1.1221(2) 0.00302(17) 0.103(3) Uani 1 1 d D . . . .
C1_16 C 0.4712(4) 1.1234(4) -0.0290(2) 0.092(3) Uiso 1 1 d D . . . .
C2_16 C 0.5126(5) 1.1242(5) -0.0564(3) 0.135(5) Uiso 1 1 d D . . . .
C3_16 C 0.5506(7) 1.1656(6) -0.0497(5) 0.166(7) Uiso 1 1 d D . . . .
C4_16 C 0.4915(11) 1.1208(11) -0.0917(4) 0.224(11) Uiso 1 1 d D . . . .
O1_17 O 0.39939(15) 1.05928(17) 0.27844(9) 0.0419(10) Uani 1 1 d D . . . .
C1_17 C 0.3947(2) 1.0506(3) 0.31324(14) 0.0594(19) Uani 1 1 d D . . . .
H1A_17 H 0.409184 1.078915 0.325596 0.071 Uiso 1 1 calc R U . . .
H1B_17 H 0.416093 1.021681 0.319281 0.071 Uiso 1 1 calc R U . . .
C2_17 C 0.33760(19) 1.0424(3) 0.32370(11) 0.068(2) Uani 1 1 d D . . . .
H2_17 H 0.322089 1.015842 0.309655 0.082 Uiso 1 1 calc R U . . .
C3_17 C 0.3066(4) 1.0887(3) 0.31766(19) 0.079(3) Uani 1 1 d D . . . .
H3A_17 H 0.321117 1.114857 0.331636 0.118 Uiso 1 1 calc R U . . .
H3B_17 H 0.269116 1.083414 0.323358 0.118 Uiso 1 1 calc R U . . .
H3C_17 H 0.309494 1.097929 0.294073 0.118 Uiso 1 1 calc R U . . .
C4_17 C 0.3369(2) 1.0265(2) 0.35982(11) 0.0430(8) Uani 1 1 d D . . . .
H4A_17 H 0.353431 0.994326 0.361810 0.064 Uiso 1 1 calc R U . . .
H4B_17 H 0.300036 1.024930 0.367736 0.064 Uiso 1 1 calc R U . . .
H4C_17 H 0.356821 1.050055 0.373361 0.064 Uiso 1 1 calc R U . . .

loop_
_atom_site_aniso_label
_atom_site_aniso_U_11
_atom_site_aniso_U_22
_atom_site_aniso_U_33
_atom_site_aniso_U_23
_atom_site_aniso_U_13
_atom_site_aniso_U_12
Cl01 0.0740(11) 0.0868(13) 0.0523(10) 0.0087(7) 0.0022(6) -0.0163(7)
Cl02 0.0740(11) 0.0868(13) 0.0523(10) 0.0087(7) 0.0022(6) -0.0163(7)
Cl03 0.0539(12) 0.0906(16) 0.1078(18) 0.0102(12) 0.0053(10) -0.0075(10)
Cl04 0.0896(17) 0.106(2) 0.0822(17) -0.0052(12) 0.0203(12) 0.0094(13)
Cl05 0.0740(11) 0.0868(13) 0.0523(10) 0.0087(7) 0.0022(6) -0.0163(7)
Cl06 0.127(2) 0.0629(16) 0.133(2) -0.0028(12) 0.0805(19) -0.0035(12)
O9B 0.033(2) 0.051(3) 0.023(2) 0.0020(15) 0.0097(15) 0.0051(16)
O10B 0.029(2) 0.085(3) 0.019(2) 0.0041(18) 0.0047(16) -0.0043(19)
O1 0.064(3) 0.067(3) 0.021(2) 0.0030(18) -0.0154(19) -0.014(2)
N9B 0.024(2) 0.049(3) 0.025(2) 0.0036(19) 0.0022(19) -0.0013(19)
N10B 0.031(3) 0.044(3) 0.022(2) 0.0052(18) 0.0080(19) 0.0008(19)
C9B 0.030(3) 0.037(3) 0.031(3) 0.010(2) 0.007(2) -0.008(2)
O3B 0.068(3) 0.063(3) 0.051(3) -0.014(2) -0.030(2) 0.008(2)
O1B 0.071(4) 0.050(3) 0.035(2) 0.0023(18) -0.017(2) -0.009(2)
C10B 0.026(3) 0.036(3) 0.040(4) -0.009(2) 0.003(2) 0.003(2)
Cl5 0.190(3) 0.235(3) 0.0933(16) -0.0029(15) -0.0256(15) 0.071(2)
C75A 0.051(4) 0.037(3) 0.026(3) 0.009(2) 0.013(3) 0.009(2)
O1C 0.078(3) 0.064(3) 0.029(2) 0.0062(19) -0.019(2) -0.012(2)
C77A 0.0368(16) 0.061(2) 0.0310(16) -0.0005(13) 0.0096(12) 0.0007(13)
N3A 0.069(4) 0.027(3) 0.035(3) 0.0064(19) -0.020(3) -0.003(2)
N3B 0.067(4) 0.032(3) 0.035(3) 0.000(2) -0.013(2) -0.002(2)
O2B 0.071(3) 0.073(3) 0.041(3) -0.006(2) -0.024(2) -0.002(2)
N10A 0.043(3) 0.031(3) 0.030(3) 0.0038(18) 0.006(2) 0.0065(19)
N5A 0.067(4) 0.025(3) 0.045(3) -0.005(2) -0.007(3) -0.005(2)
N1B 0.054(3) 0.040(3) 0.040(3) -0.002(2) -0.014(2) -0.001(2)
O6B 0.035(3) 0.047(3) 0.112(5) -0.004(2) 0.021(2) 0.0007(19)
N4B 0.0677(15) 0.0541(15) 0.0768(16) 0.0161(11) -0.0265(11) -0.0029(10)
C79A 0.0368(16) 0.061(2) 0.0310(16) -0.0005(13) 0.0096(12) 0.0007(13)
C68A 0.060(4) 0.027(3) 0.028(3) 0.005(2) 0.009(3) 0.006(2)
C73A 0.043(4) 0.044(4) 0.045(4) 0.004(3) 0.000(3) 0.006(3)
N4A 0.055(3) 0.032(3) 0.030(3) 0.0008(18) -0.009(2) 0.003(2)
N8B 0.070(4) 0.027(3) 0.039(3) -0.0009(19) 0.015(3) -0.004(2)
N8A 0.039(3) 0.036(3) 0.083(4) 0.002(2) 0.030(3) -0.003(2)
C17A 0.068(4) 0.029(3) 0.036(4) -0.003(2) -0.015(3) -0.009(3)
N2A 0.0679(14) 0.0492(16) 0.0452(12) 0.0008(9) -0.0092(10) -0.0086(10)
C6A 0.0679(14) 0.0492(16) 0.0452(12) 0.0008(9) -0.0092(10) -0.0086(10)
N9A 0.064(3) 0.032(3) 0.063(4) 0.000(2) 0.042(3) 0.008(2)
C78A 0.0368(16) 0.061(2) 0.0310(16) -0.0005(13) 0.0096(12) 0.0007(13)
O4B 0.0677(15) 0.0541(15) 0.0768(16) 0.0161(11) -0.0265(11) -0.0029(10)
C18A 0.069(4) 0.025(3) 0.041(4) -0.005(2) -0.012(3) -0.002(3)
C72A 0.053(4) 0.025(3) 0.037(3) 0.006(2) -0.006(3) 0.004(2)
C76A 0.047(4) 0.017(3) 0.045(4) -0.003(2) 0.011(3) 0.000(2)
C74A 0.036(3) 0.049(4) 0.027(3) 0.003(2) -0.001(2) 0.004(2)
C2B 0.074(5) 0.030(4) 0.037(4) 0.002(2) -0.018(3) -0.009(3)
N2B 0.063(4) 0.050(3) 0.032(3) 0.002(2) -0.024(3) -0.007(2)
O8B 0.101(4) 0.059(3) 0.043(3) -0.005(2) 0.024(3) 0.008(3)
N7B 0.038(3) 0.038(3) 0.069(4) 0.010(2) 0.027(3) 0.004(2)
N5B 0.035(3) 0.042(3) 0.071(4) 0.008(2) 0.011(2) -0.001(2)
O2C 0.054(3) 0.061(3) 0.091(4) -0.009(3) 0.042(3) -0.016(2)
N6A 0.0677(15) 0.0541(15) 0.0768(16) 0.0161(11) -0.0265(11) -0.0029(10)
O2A 0.068(2) 0.136(4) 0.073(2) 0.022(3) -0.018(2) -0.015(2)
C27A 0.098(6) 0.028(4) 0.035(4) -0.002(2) -0.023(4) 0.005(3)
C10A 0.078(5) 0.034(4) 0.038(4) 0.002(2) -0.020(3) -0.002(3)
C71A 0.053(4) 0.034(4) 0.050(4) 0.011(3) -0.008(3) -0.001(3)
N1A 0.068(2) 0.136(4) 0.073(2) 0.022(3) -0.018(2) -0.015(2)
Cl6 0.190(3) 0.235(3) 0.0933(16) -0.0029(15) -0.0256(15) 0.071(2)
C70A 0.074(5) 0.033(4) 0.035(4) -0.004(2) -0.005(3) 0.006(3)
C25A 0.086(6) 0.040(4) 0.036(4) 0.001(3) -0.006(3) 0.016(3)
C3B 0.076(5) 0.033(4) 0.034(4) -0.003(2) -0.020(3) -0.002(3)
O7B 0.040(3) 0.069(4) 0.097(4) -0.004(3) 0.023(3) 0.007(2)
C28A 0.077(5) 0.026(4) 0.055(4) -0.002(3) -0.030(3) -0.003(3)
C11A 0.069(5) 0.040(4) 0.049(4) -0.008(3) -0.014(3) 0.013(3)
C7A 0.0679(14) 0.0492(16) 0.0452(12) 0.0008(9) -0.0092(10) -0.0086(10)
C58A 0.047(4) 0.029(4) 0.086(6) -0.004(3) 0.031(4) -0.006(3)
N7A 0.039(3) 0.037(3) 0.076(4) -0.004(2) 0.007(3) 0.004(2)
C14A 0.059(4) 0.029(3) 0.026(3) -0.003(2) -0.014(3) -0.011(2)
C4B 0.0677(15) 0.0541(15) 0.0768(16) 0.0161(11) -0.0265(11) -0.0029(10)
C15A 0.066(5) 0.049(4) 0.032(4) -0.002(3) -0.009(3) -0.012(3)
Cl4 0.190(3) 0.235(3) 0.0933(16) -0.0029(15) -0.0256(15) 0.071(2)
C13A 0.083(5) 0.054(4) 0.030(4) -0.006(3) -0.018(3) -0.004(3)
C7B 0.044(4) 0.035(4) 0.074(6) 0.004(3) 0.030(4) -0.004(3)
C35A 0.084(5) 0.019(3) 0.035(4) 0.001(2) 0.007(3) 0.004(3)
N6B 0.029(3) 0.040(3) 0.087(5) -0.005(3) 0.025(3) 0.002(2)
C8B 0.087(5) 0.027(4) 0.026(4) 0.006(2) 0.022(3) 0.016(3)
C6B 0.043(4) 0.021(4) 0.109(6) -0.005(3) 0.016(4) -0.007(3)
O5B 0.040(3) 0.091(4) 0.099(4) 0.029(3) 0.030(3) 0.005(2)
C16A 0.077(5) 0.059(4) 0.033(4) 0.003(3) -0.032(4) -0.024(3)
C26A 0.066(4) 0.040(4) 0.032(4) 0.006(2) -0.021(3) 0.008(3)
C1B 0.066(5) 0.040(4) 0.037(4) 0.004(3) -0.010(3) -0.012(3)
C50A 0.047(4) 0.028(4) 0.096(6) -0.008(3) 0.041(4) -0.004(3)
C23A 0.071(5) 0.040(4) 0.038(4) 0.001(3) -0.014(3) 0.010(3)
C67A 0.074(4) 0.048(4) 0.073(4) 0.014(3) 0.044(3) 0.008(3)
C59A 0.051(4) 0.041(4) 0.081(5) 0.014(3) 0.046(3) 0.012(3)
C56A 0.051(4) 0.046(4) 0.066(5) -0.001(3) 0.031(3) -0.005(3)
C094 0.047(4) 0.035(4) 0.066(5) 0.007(3) 0.003(3) 0.000(3)
C9A 0.0679(14) 0.0492(16) 0.0452(12) 0.0008(9) -0.0092(10) -0.0086(10)
C12A 0.082(5) 0.035(4) 0.043(4) 0.001(3) -0.004(3) 0.004(3)
C55A 0.064(5) 0.047(4) 0.053(5) -0.004(3) 0.037(4) -0.011(3)
C51A 0.056(5) 0.025(4) 0.122(8) 0.004(3) 0.034(5) -0.004(3)
C8A 0.0679(14) 0.0492(16) 0.0452(12) 0.0008(9) -0.0092(10) -0.0086(10)
C24A 0.103(6) 0.038(4) 0.026(4) 0.008(2) -0.001(3) 0.019(3)
C21A 0.096(6) 0.049(5) 0.076(6) -0.008(4) -0.010(5) 0.002(4)
C57A 0.033(4) 0.038(4) 0.078(6) -0.001(3) 0.023(3) -0.003(3)
C36A 0.072(5) 0.017(3) 0.064(5) -0.005(3) 0.000(4) 0.002(3)
C19A 0.045(4) 0.044(4) 0.035(3) 0.008(3) -0.010(3) -0.002(2)
C32A 0.061(5) 0.026(4) 0.099(7) -0.010(3) 0.001(4) -0.004(3)
C1A 0.0679(14) 0.0492(16) 0.0452(12) 0.0008(9) -0.0092(10) -0.0086(10)
C69A 0.069(5) 0.028(4) 0.041(4) -0.003(2) -0.007(3) 0.012(3)
C53A 0.047(4) 0.033(4) 0.081(5) -0.006(3) 0.027(4) -0.011(3)
C48A 0.053(5) 0.018(4) 0.106(6) 0.001(3) 0.005(4) 0.002(3)
C5A 0.0679(14) 0.0492(16) 0.0452(12) 0.0008(9) -0.0092(10) -0.0086(10)
C164 0.0677(15) 0.0541(15) 0.0768(16) 0.0161(11) -0.0265(11) -0.0029(10)
C66A 0.093(5) 0.019(3) 0.048(4) 0.000(2) 0.045(3) 0.011(3)
C49A 0.057(4) 0.035(4) 0.072(5) 0.006(3) 0.009(4) 0.001(3)
C41A 0.0677(15) 0.0541(15) 0.0768(16) 0.0161(11) -0.0265(11) -0.0029(10)
C60A 0.055(4) 0.058(5) 0.103(6) 0.011(4) 0.043(4) 0.014(3)
C20A 0.083(6) 0.056(4) 0.044(4) -0.006(3) -0.010(4) -0.003(3)
C122 0.063(5) 0.077(6) 0.093(7) -0.009(4) 0.043(5) 0.000(4)
C54A 0.046(4) 0.031(4) 0.085(6) -0.003(3) 0.033(4) -0.018(3)
C2A 0.0679(14) 0.0492(16) 0.0452(12) 0.0008(9) -0.0092(10) -0.0086(10)
C29A 0.067(5) 0.041(4) 0.073(5) -0.001(3) -0.020(4) 0.001(3)
C64A 0.106(5) 0.059(5) 0.066(5) 0.018(4) 0.060(4) 0.025(4)
C5B 0.047(4) 0.063(5) 0.087(5) 0.008(4) -0.004(4) 0.005(3)
C62A 0.078(5) 0.098(7) 0.098(6) 0.022(5) 0.069(4) 0.025(5)
C37A 0.0677(15) 0.0541(15) 0.0768(16) 0.0161(11) -0.0265(11) -0.0029(10)
C63A 0.069(4) 0.055(5) 0.093(5) 0.007(4) 0.060(4) 0.010(3)
C65A 0.112(5) 0.052(5) 0.054(4) 0.013(3) 0.058(4) 0.026(4)
C42A 0.083(5) 0.032(4) 0.079(6) 0.017(3) 0.026(4) 0.009(3)
C4A 0.0679(14) 0.0492(16) 0.0452(12) 0.0008(9) -0.0092(10) -0.0086(10)
C52A 0.065(5) 0.039(4) 0.088(6) -0.015(3) 0.050(5) -0.011(3)
C22A 0.084(6) 0.041(4) 0.055(5) 0.015(3) -0.007(4) 0.002(3)
C3A 0.0679(14) 0.0492(16) 0.0452(12) 0.0008(9) -0.0092(10) -0.0086(10)
C33A 0.101(7) 0.039(5) 0.073(6) -0.005(3) 0.030(5) 0.003(4)
C43A 0.072(6) 0.063(5) 0.069(5) 0.013(4) -0.002(4) 0.018(4)
C45A 0.060(5) 0.035(4) 0.080(6) 0.013(3) -0.011(4) 0.003(3)
C47A 0.047(4) 0.024(4) 0.100(6) 0.008(3) 0.012(4) 0.008(2)
C30A 0.047(4) 0.062(5) 0.104(5) -0.012(4) -0.006(4) -0.018(3)
C31A 0.065(5) 0.049(5) 0.105(6) -0.003(4) 0.011(5) 0.007(3)
C46A 0.071(5) 0.023(4) 0.097(6) 0.009(3) -0.020(5) 0.009(3)
O1A 0.068(2) 0.136(4) 0.073(2) 0.022(3) -0.018(2) -0.015(2)
C44A 0.092(7) 0.070(6) 0.061(5) 0.015(4) 0.008(4) 0.016(4)
C38A 0.0677(15) 0.0541(15) 0.0768(16) 0.0161(11) -0.0265(11) -0.0029(10)
C40A 0.0677(15) 0.0541(15) 0.0768(16) 0.0161(11) -0.0265(11) -0.0029(10)
C61A 0.048(4) 0.070(6) 0.133(7) 0.021(5) 0.059(4) 0.011(4)
C162 0.0740(11) 0.0868(13) 0.0523(10) 0.0087(7) 0.0022(6) -0.0163(7)
C34A 0.113(8) 0.045(5) 0.067(5) 0.006(3) 0.019(5) -0.016(4)
C39A 0.0677(15) 0.0541(15) 0.0768(16) 0.0161(11) -0.0265(11) -0.0029(10)
C3 0.190(3) 0.235(3) 0.0933(16) -0.0029(15) -0.0256(15) 0.071(2)
C1_11 0.061(4) 0.054(4) 0.035(4) 0.004(3) -0.007(3) -0.015(3)
C2_11 0.066(5) 0.101(6) 0.042(4) -0.002(4) -0.013(3) -0.015(4)
C3_11 0.059(5) 0.120(7) 0.040(4) 0.001(4) -0.029(3) -0.012(4)
C4_11 0.083(6) 0.163(11) 0.052(5) -0.030(6) -0.011(5) -0.013(6)
O1_12 0.090(4) 0.063(3) 0.034(3) 0.002(2) 0.004(2) 0.005(2)
O1_13 0.095(5) 0.063(4) 0.121(6) 0.012(3) 0.051(4) 0.013(3)
O1_14 0.060(3) 0.070(4) 0.115(5) 0.035(3) -0.023(3) 0.003(2)
O1_15 0.028(2) 0.071(3) 0.038(2) 0.0084(19) 0.0042(17) 0.0063(18)
O1_16 0.122(5) 0.085(5) 0.101(5) 0.026(3) 0.088(5) 0.039(4)
O1_17 0.026(2) 0.075(3) 0.025(2) 0.0082(18) 0.0091(15) -0.0020(18)
C1_17 0.044(4) 0.100(6) 0.034(4) 0.002(3) 0.006(3) -0.005(4)
C2_17 0.047(4) 0.127(7) 0.029(4) -0.006(4) 0.007(3) -0.017(4)
C3_17 0.072(5) 0.127(8) 0.038(4) -0.003(4) 0.019(4) 0.007(5)
C4_17 0.0368(16) 0.061(2) 0.0310(16) -0.0005(13) 0.0096(12) 0.0007(13)

loop_
_atom_type_symbol
_atom_type_description
_atom_type_scat_dispersion_real
_atom_type_scat_dispersion_imag
_atom_type_scat_source
C C 0.0035 0.0022 'International Tables Vol C Tables 4.2.6.8 and 6.1.1.4'
H H 0.0000 0.0000 'International Tables Vol C Tables 4.2.6.8 and 6.1.1.4'
Cl Cl 0.1648 0.2061 'International Tables Vol C Tables 4.2.6.8 and 6.1.1.4'
N N 0.0065 0.0044 'International Tables Vol C Tables 4.2.6.8 and 6.1.1.4'
O O 0.0116 0.0081 'International Tables Vol C Tables 4.2.6.8 and 6.1.1.4'

loop_
_geom_angle_atom_site_label_1
_geom_angle_atom_site_label_2
_geom_angle_atom_site_label_3
_geom_angle
_geom_angle_site_symmetry_1
_geom_angle_site_symmetry_3
_geom_angle_publ_flag
C6A O1 C1_11 117.0(5) . . ?
N10B N9B H9B 119.8 . . ?
C9B N9B H9B 119.8 . . ?
C9B N9B N10B 120.4(4) . . ?
N9B N10B H10B 121.2 . . ?
C10B N10B N9B 117.5(4) . . ?
C10B N10B H10B 121.2 . . ?
O9B C9B N9B 121.9(5) . . ?
O9B C9B C75A 122.2(5) . . ?
N9B C9B C75A 115.9(5) . . ?
O10B C10B N10B 119.1(5) . . ?
O10B C10B C77A 122.8(5) . . ?
N10B C10B C77A 118.0(5) . . ?
N10A C75A C9B 114.4(5) . . ?
N10A C75A C74A 125.7(6) . . ?
C74A C75A C9B 119.5(5) . . ?
C15A O1C H1C 109.5 . . ?
C79A C77A C10B 114.7(5) . . ?
C79A C77A C78A 117.3(6) . . ?
C78A C77A C10B 127.7(5) . . ?
C17A N3A C18A 115.5(5) . . ?
C3B N3B H3B 115.2 . . ?
C3B N3B C28A 129.6(6) . . ?
C28A N3B H3B 115.2 . . ?
C75A N10A C76A 115.5(5) . . ?
C35A N5A C36A 117.6(6) . . ?
C10A N1B H1B 117.0 . . ?
C1B N1B H1B 117.0 . . ?
C1B N1B C10A 125.9(6) . . ?
C4B N4B H4B 119.6 . . ?
C4B N4B C164 120.8(7) . . ?
C164 N4B H4B 119.6 . . ?
C77A C79A H79A 118.5 . . ?
C78A C79A C77A 122.9(5) 3_655 . ?
C78A C79A H79A 118.5 3_655 . ?
N8B C68A C76A 116.5(5) . . ?
C69A C68A N8B 124.6(6) . . ?
C69A C68A C76A 118.8(6) . . ?
C74A C73A C72A 116.0(6) . . ?
O1_15 C73A C72A 116.9(5) . . ?
O1_15 C73A C74A 127.1(6) . . ?
C26A N4A C27A 116.3(5) . . ?
C68A N8B H8B 116.3 . . ?
C8B N8B C68A 127.4(6) . . ?
C8B N8B H8B 116.3 . . ?
C57A N8A C58A 118.9(7) . . ?
N3A C17A C2B 115.4(5) . . ?
N3A C17A C16A 124.0(6) . . ?
C16A C17A C2B 120.5(6) . . ?
C8A N2A C9A 116.5(6) . . ?
O1 C6A C7A 124.9(7) . . ?
O1 C6A C5A 115.4(6) . . ?
C7A C6A C5A 119.8(6) . . ?
C66A N9A C67A 118.7(6) . . ?
C79A C78A C77A 119.7(5) 3_655 . ?
O1_17 C78A C77A 117.2(5) . . ?
O1_17 C78A C79A 123.0(5) . 3_655 ?
N3A C18A C10A 116.6(6) . . ?
N3A C18A C14A 124.7(6) . . ?
C14A C18A C10A 118.6(6) . . ?
C76A C72A C73A 117.8(5) . . ?
C76A C72A C71A 122.8(6) . . ?
C71A C72A C73A 119.3(6) . . ?
N10A C76A C68A 117.8(5) . . ?
N10A C76A C72A 124.8(5) . . ?
C72A C76A C68A 117.4(6) . . ?
C75A C74A C73A 120.0(5) . . ?
C75A C74A H74A 120.0 . . ?
C73A C74A H74A 120.0 . . ?
O2B C2B C17A 121.9(5) . . ?
O2B C2B N2B 123.7(5) . . ?
N2B C2B C17A 114.2(5) . . ?
C2B N2B H2B 114.6 . . ?
C2B N2B C19A 130.8(6) . . ?
C19A N2B H2B 114.6 . . ?
C7B N7B H7B 115.8 . . ?
C7B N7B C59A 128.3(6) . . ?
C59A N7B H7B 115.8 . . ?
C094 N5B H5B 116.1 . . ?
C5B N5B H5B 116.1 . . ?
C5B N5B C094 127.8(7) . . ?
C55A O2C H2C 109.5 . . ?
C37A N6A C41A 116.2(7) . . ?
N4A C27A C19A 115.9(6) . . ?
C23A C27A N4A 123.5(6) . . ?
C23A C27A C19A 120.4(7) . . ?
N1B C10A C18A 113.6(6) . . ?
C11A C10A N1B 126.1(6) . . ?
C11A C10A C18A 120.3(6) . . ?
C72A C71A H71A 120.6 . . ?
C70A C71A C72A 118.7(6) . . ?
C70A C71A H71A 120.6 . . ?
O2A N1A C1A 119.9(7) . . ?
O1A N1A O2A 123.3(8) . . ?
O1A N1A C1A 116.8(8) . . ?
C71A C70A H70A 119.8 . . ?
C71A C70A C69A 120.4(6) . . ?
C69A C70A H70A 119.8 . . ?
C26A C25A H25A 120.3 . . ?
C26A C25A C24A 119.5(6) . . ?
C24A C25A H25A 120.3 . . ?
O3B C3B N3B 123.4(7) . . ?
O3B C3B C26A 121.0(6) . . ?
N3B C3B C26A 115.6(5) . . ?
N3B C28A C36A 112.3(6) . . ?
N3B C28A C29A 129.0(7) . . ?
C29A C28A C36A 118.7(8) . . ?
C10A C11A H11A 120.4 . . ?
C10A C11A C12A 119.3(7) . . ?
C12A C11A H11A 120.4 . . ?
C6A C7A H7A 121.2 . . ?
C6A C7A C8A 117.5(7) . . ?
C8A C7A H7A 121.2 . . ?
N8A C58A C50A 119.8(7) . . ?
N8A C58A C54A 122.6(7) . . ?
C50A C58A C54A 117.7(6) . . ?
C48A N7A C49A 118.7(7) . . ?
C18A C14A C15A 115.4(6) . . ?
C18A C14A C13A 119.0(6) . . ?
C13A C14A C15A 125.6(6) . . ?
N4B C4B C35A 117.6(7) . . ?
O4B C4B N4B 119.8(5) . . ?
O4B C4B C35A 122.6(7) . . ?
O1C C15A C14A 116.4(6) . . ?
O1C C15A C16A 123.9(6) . . ?
C16A C15A C14A 119.6(6) . . ?
C14A C13A H13A 120.0 . . ?
C12A C13A C14A 120.1(6) . . ?
C12A C13A H13A 120.0 . . ?
N7B C7B C57A 113.7(7) . . ?
O7B C7B N7B 123.6(6) . . ?
O7B C7B C57A 122.7(8) . . ?
N5A C35A C4B 114.9(6) . . ?
N5A C35A C34A 125.5(6) . . ?
C34A C35A C4B 119.5(7) . . ?
C6B N6B H6B 115.2 . . ?
C6B N6B C50A 129.7(6) . . ?
C50A N6B H6B 115.2 . . ?
N8B C8B C66A 119.0(7) . . ?
O8B C8B N8B 122.8(7) . . ?
O8B C8B C66A 118.1(6) . . ?
O6B C6B N6B 124.7(8) . . ?
O6B C6B C48A 122.7(8) . . ?
N6B C6B C48A 112.5(6) . . ?
C17A C16A H16A 119.8 . . ?
C15A C16A C17A 120.5(6) . . ?
C15A C16A H16A 119.8 . . ?
N4A C26A C3B 113.7(6) . . ?
C25A C26A N4A 124.4(7) . . ?
C25A C26A C3B 121.8(6) . . ?
O1B C1B N1B 125.0(5) . . ?
O1B C1B C8A 123.0(6) . . ?
N1B C1B C8A 112.0(6) . . ?
N6B C50A C58A 113.1(5) . . ?
C51A C50A C58A 119.7(8) . . ?
C51A C50A N6B 127.2(8) . . ?
C27A C23A C24A 117.3(7) . . ?
C27A C23A C22A 118.2(6) . . ?
C22A C23A C24A 124.5(7) . . ?
N9A C67A C59A 120.5(6) . . ?
N9A C67A C63A 121.9(9) . . ?
C59A C67A C63A 117.6(8) . . ?
N7B C59A C67A 115.4(6) . . ?
C60A C59A N7B 121.0(8) . . ?
C60A C59A C67A 123.6(7) . . ?
C55A C56A H56A 119.4 . . ?
C55A C56A C57A 121.3(7) . . ?
C57A C56A H56A 119.4 . . ?
N5B C094 C49A 115.3(6) . . ?
C42A C094 N5B 123.5(7) . . ?
C42A C094 C49A 121.1(7) . . ?
N2A C9A C1A 121.2(6) . . ?
N2A C9A C5A 122.0(7) . . ?
C1A C9A C5A 116.8(6) . . ?
C11A C12A H12A 118.7 . . ?
C13A C12A C11A 122.5(7) . . ?
C13A C12A H12A 118.7 . . ?
O2C C55A C56A 126.2(8) . . ?
O2C C55A C54A 116.9(6) . . ?
C56A C55A C54A 116.8(7) . . ?
C50A C51A H51A 120.1 . . ?
C50A C51A C52A 119.8(8) . . ?
C52A C51A H51A 120.1 . . ?
N2A C8A C7A 125.9(5) . . ?
N2A C8A C1B 117.7(6) . . ?
C7A C8A C1B 116.4(6) . . ?
C25A C24A C23A 119.0(6) . . ?
O1_12 C24A C25A 125.6(7) . . ?
O1_12 C24A C23A 115.4(7) . . ?
C20A C21A H21A 120.6 . . ?
C22A C21A H21A 120.6 . . ?
C22A C21A C20A 118.8(9) . . ?
N8A C57A C7B 118.0(7) . . ?
N8A C57A C56A 124.2(6) . . ?
C56A C57A C7B 117.7(7) . . ?
N5A C36A C28A 120.0(6) . . ?
N5A C36A C32A 121.2(7) . . ?
C32A C36A C28A 118.8(7) . . ?
N2B C19A C27A 115.1(6) . . ?
C20A C19A N2B 126.5(6) . . ?
C20A C19A C27A 118.4(7) . . ?
C33A C32A C36A 117.9(7) . . ?
C31A C32A C36A 117.9(8) . . ?
C31A C32A C33A 124.1(8) . . ?
C9A C1A N1A 122.1(7) . . ?
C2A C1A N1A 114.1(7) . . ?
C2A C1A C9A 123.8(6) . . ?
C68A C69A C70A 121.8(6) . . ?
C68A C69A H69A 119.1 . . ?
C70A C69A H69A 119.1 . . ?
C54A C53A H53A 120.5 . . ?
C52A C53A H53A 120.5 . . ?
C52A C53A C54A 119.0(8) . . ?
N7A C48A C6B 119.0(7) . . ?
N7A C48A C47A 121.9(8) . . ?
C47A C48A C6B 119.0(7) . . ?
C6A C5A C9A 118.1(6) . . ?
C6A C5A C4A 122.6(6) . . ?
C4A C5A C9A 119.3(7) . . ?
N4B C164 H16B 109.2 . . ?
N4B C164 H16C 109.2 . . ?
N4B C164 C37A 112.2(7) . . ?
H16B C164 H16C 107.9 . . ?
C37A C164 H16B 109.2 . . ?
C37A C164 H16C 109.2 . . ?
N9A C66A C8B 120.3(5) . . ?
N9A C66A C65A 121.9(8) . . ?
C8B C66A C65A 117.8(8) . . ?
N7A C49A C094 118.3(7) . . ?
N7A C49A C45A 123.2(7) . . ?
C45A C49A C094 118.6(7) . . ?
N6A C41A C5B 118.7(7) . . ?
N6A C41A C40A 121.8(8) . . ?
C40A C41A C5B 119.5(8) . . ?
C59A C60A H60A 121.4 . . ?
C59A C60A C61A 117.3(10) . . ?
C61A C60A H60A 121.4 . . ?
C21A C20A H20A 119.6 . . ?
C19A C20A C21A 120.7(7) . . ?
C19A C20A H20A 119.6 . . ?
Cl03 C122 Cl04 111.5(5) . . ?
Cl03 C122 Cl06 110.9(6) . . ?
Cl03 C122 H122 107.7 . . ?
Cl04 C122 H122 107.7 . . ?
Cl06 C122 Cl04 111.1(6) . . ?
Cl06 C122 H122 107.7 . . ?
C58A C54A C55A 116.2(6) . . ?
C53A C54A C58A 120.8(7) . . ?
C53A C54A C55A 123.0(7) . . ?
C1A C2A H2A 121.2 . . ?
C1A C2A C3A 117.6(7) . . ?
C3A C2A H2A 121.2 . . ?
C28A C29A H29A 119.5 . . ?
C30A C29A C28A 121.0(8) . . ?
C30A C29A H29A 119.5 . . ?
C65A C64A C63A 120.9(7) . . ?
C65A C64A O1_16 126.2(10) . . ?
O1_16 C64A C63A 112.9(9) . . ?
N5B C5B C41A 113.5(8) . . ?
O5B C5B N5B 123.8(8) . . ?
O5B C5B C41A 122.6(7) . . ?
C63A C62A H62A 119.8 . . ?
C61A C62A H62A 119.8 . . ?
C61A C62A C63A 120.4(7) . . ?
N6A C37A C164 116.3(7) . . ?
N6A C37A C38A 124.7(9) . . ?
C38A C37A C164 118.8(8) . . ?
C64A C63A C67A 116.4(8) . . ?
C64A C63A C62A 124.7(8) . . ?
C62A C63A C67A 118.9(10) . . ?
C66A C65A H65A 119.9 . . ?
C64A C65A C66A 120.2(10) . . ?
C64A C65A H65A 119.9 . . ?
C094 C42A H42A 121.4 . . ?
C094 C42A C43A 117.2(8) . . ?
C43A C42A H42A 121.4 . . ?
C5A C4A H4A 119.8 . . ?
C3A C4A C5A 120.4(6) . . ?
C3A C4A H4A 119.8 . . ?
C51A C52A H52A 118.5 . . ?
C53A C52A C51A 122.9(6) . . ?
C53A C52A H52A 118.5 . . ?
C23A C22A H22A 118.6 . . ?
C21A C22A C23A 122.7(8) . . ?
C21A C22A H22A 118.6 . . ?
C2A C3A H3A 119.2 . . ?
C4A C3A C2A 121.6(7) . . ?
C4A C3A H3A 119.2 . . ?
C34A C33A C32A 117.0(8) . . ?
O1_13 C33A C32A 114.5(9) . . ?
O1_13 C33A C34A 128.5(9) . . ?
C42A C43A H43A 118.0 . . ?
C44A C43A C42A 124.1(8) . . ?
C44A C43A H43A 118.0 . . ?
C46A C45A C49A 116.0(8) . . ?
C46A C45A C44A 125.9(8) . . ?
C44A C45A C49A 118.1(7) . . ?
C48A C47A H47A 120.5 . . ?
C46A C47A C48A 119.0(7) . . ?
C46A C47A H47A 120.5 . . ?
C29A C30A H30A 119.3 . . ?
C31A C30A C29A 121.5(8) . . ?
C31A C30A H30A 119.3 . . ?
C32A C31A H31A 119.1 . . ?
C30A C31A C32A 121.9(8) . . ?
C30A C31A H31A 119.1 . . ?
C47A C46A C45A 121.0(7) . . ?
O1_14 C46A C45A 115.2(8) . . ?
O1_14 C46A C47A 123.8(8) . . ?
C43A C44A C45A 120.7(9) . . ?
C43A C44A H44A 119.6 . . ?
C45A C44A H44A 119.6 . . ?
C37A C38A H38A 120.9 . . ?
C37A C38A C39A 118.1(8) . . ?
C39A C38A H38A 120.9 . . ?
C41A C40A H40A 120.2 . . ?
C39A C40A C41A 119.5(9) . . ?
C39A C40A H40A 120.2 . . ?
C60A C61A H61A 119.0 . . ?
C62A C61A C60A 122.1(8) . . ?
C62A C61A H61A 119.0 . . ?
Cl01 C162 H162 106.2 . . ?
Cl02 C162 Cl01 106.9(5) . . ?
Cl02 C162 H162 106.2 . . ?
Cl05 C162 Cl01 117.8(6) . . ?
Cl05 C162 Cl02 112.9(6) . . ?
Cl05 C162 H162 106.2 . . ?
C35A C34A C33A 120.7(8) . . ?
C35A C34A H34A 119.6 . . ?
C33A C34A H34A 119.6 . . ?
C38A C39A H39A 120.3 . . ?
C40A C39A C38A 119.5(8) . . ?
C40A C39A H39A 120.3 . . ?
Cl6 C3 Cl5 113.7(11) . . ?
Cl6 C3 Cl4 120.1(14) . . ?
Cl4 C3 Cl5 111.9(10) . . ?
C22E C21E O1_15 107.6(16) . . ?
C21E C22E C23F 118(2) . . ?
Cl2_8 C1CL_8 Cl1_8 110.54(9) . . ?
Cl3_8 C1CL_8 Cl2_8 110.56(9) . . ?
Cl3_8 C1CL_8 Cl1_8 110.59(9) . . ?
Cl3_9 C1CL_9 Cl1_9 110.55(9) . . ?
Cl3_9 C1CL_9 Cl2_9 110.56(9) . . ?
Cl2_9 C1CL_9 Cl1_9 110.56(9) . . ?
Cl2_10 C1CL_10 Cl1_10 110.58(9) . . ?
Cl2_10 C1CL_10 Cl3_10 110.57(9) . . ?
Cl3_10 C1CL_10 Cl1_10 110.52(9) . . ?
O1 C1_11 H1A_11 109.7 . . ?
O1 C1_11 H1B_11 109.7 . . ?
O1 C1_11 C2_11 109.7(5) . . ?
H1A_11 C1_11 H1B_11 108.2 . . ?
C2_11 C1_11 H1A_11 109.7 . . ?
C2_11 C1_11 H1B_11 109.7 . . ?
C1_11 C2_11 H2_11 108.3 . . ?
C1_11 C2_11 C3_11 108.5(5) . . ?
C1_11 C2_11 C4_11 112.7(6) . . ?
C3_11 C2_11 H2_11 108.3 . . ?
C4_11 C2_11 H2_11 108.3 . . ?
C4_11 C2_11 C3_11 110.7(7) . . ?
C2_11 C3_11 H3A_11 109.5 . . ?
C2_11 C3_11 H3B_11 109.5 . . ?
C2_11 C3_11 H3C_11 109.5 . . ?
H3A_11 C3_11 H3B_11 109.5 . . ?
H3A_11 C3_11 H3C_11 109.5 . . ?
H3B_11 C3_11 H3C_11 109.5 . . ?
C2_11 C4_11 H4A_11 109.5 . . ?
C2_11 C4_11 H4B_11 109.5 . . ?
C2_11 C4_11 H4C_11 109.5 . . ?
H4A_11 C4_11 H4B_11 109.5 . . ?
H4A_11 C4_11 H4C_11 109.5 . . ?
H4B_11 C4_11 H4C_11 109.5 . . ?
C24A O1_12 C1_12 118.7(6) . . ?
O1_12 C1_12 C2_12 109.0(5) . . ?
C3_12 C2_12 C1_12 110.8(6) . . ?
C3_12 C2_12 C4_12 112.1(7) . . ?
C4_12 C2_12 C1_12 108.6(7) . . ?
C33A O1_13 C1_13 118.2(8) . . ?
O1_13 C1_13 C2_13 111.4(8) . . ?
C3_13 C2_13 C1_13 110.2(11) . . ?
C4_13 C2_13 C1_13 109.2(12) . . ?
C4_13 C2_13 C3_13 111.1(9) . . ?
C46A O1_14 C1_14 123.3(7) . . ?
O1_14 C1_14 C2_14 110.7(8) . . ?
C3_14 C2_14 C1_14 114.8(10) . . ?
C4_14 C2_14 C1_14 109.8(11) . . ?
C4_14 C2_14 C3_14 110.3(9) . . ?
C73A O1_15 C21E 119.5(8) . . ?
C73A O1_15 C1_15 121.5(5) . . ?
O1_15 C1_15 C2_15 108.7(6) . . ?
C1_15 C2_15 C3_15 109.8(10) . . ?
C4_15 C2_15 C1_15 106.4(10) . . ?
C4_15 C2_15 C3_15 115.3(9) . . ?
C64A O1_16 C1_16 117.4(8) . . ?
O1_16 C1_16 C2_16 111.7(7) . . ?
C3_16 C2_16 C1_16 108.6(12) . . ?
C4_16 C2_16 C1_16 115.8(14) . . ?
C4_16 C2_16 C3_16 115.6(11) . . ?
C78A O1_17 C1_17 118.0(4) . . ?
O1_17 C1_17 H1A_17 109.2 . . ?
O1_17 C1_17 H1B_17 109.2 . . ?
O1_17 C1_17 C2_17 112.1(4) . . ?
H1A_17 C1_17 H1B_17 107.9 . . ?
C2_17 C1_17 H1A_17 109.2 . . ?
C2_17 C1_17 H1B_17 109.2 . . ?
C1_17 C2_17 H2_17 108.9 . . ?
C3_17 C2_17 C1_17 108.6(6) . . ?
C3_17 C2_17 H2_17 108.9 . . ?
C3_17 C2_17 C4_17 113.0(5) . . ?
C4_17 C2_17 C1_17 108.6(4) . . ?
C4_17 C2_17 H2_17 108.9 . . ?
C2_17 C3_17 H3A_17 109.5 . . ?
C2_17 C3_17 H3B_17 109.5 . . ?
C2_17 C3_17 H3C_17 109.5 . . ?
H3A_17 C3_17 H3B_17 109.5 . . ?
H3A_17 C3_17 H3C_17 109.5 . . ?
H3B_17 C3_17 H3C_17 109.5 . . ?
C2_17 C4_17 H4A_17 109.5 . . ?
C2_17 C4_17 H4B_17 109.5 . . ?
C2_17 C4_17 H4C_17 109.5 . . ?
H4A_17 C4_17 H4B_17 109.5 . . ?
H4A_17 C4_17 H4C_17 109.5 . . ?
H4B_17 C4_17 H4C_17 109.5 . . ?

loop_
_geom_bond_atom_site_label_1
_geom_bond_atom_site_label_2
_geom_bond_distance
_geom_bond_site_symmetry_2
_geom_bond_publ_flag
Cl01 C162 1.782(11) . ?
Cl02 C162 1.726(10) . ?
Cl03 C122 1.721(11) . ?
Cl04 C122 1.759(11) . ?
Cl05 C162 1.717(10) . ?
Cl06 C122 1.744(10) . ?
O9B C9B 1.259(7) . ?
O10B C10B 1.237(7) . ?
O1 C6A 1.338(8) . ?
O1 C1_11 1.448(9) . ?
N9B H9B 0.8800 . ?
N9B N10B 1.372(7) . ?
N9B C9B 1.320(7) . ?
N10B H10B 0.8800 . ?
N10B C10B 1.359(7) . ?
C9B C75A 1.497(9) . ?
O3B C3B 1.258(8) . ?
O1B C1B 1.222(8) . ?
C10B C77A 1.473(9) . ?
Cl5 C3 1.831(18) . ?
C75A N10A 1.353(7) . ?
C75A C74A 1.380(9) . ?
O1C H1C 0.8400 . ?
O1C C15A 1.359(8) . ?
C77A C79A 1.400(9) . ?
C77A C78A 1.405(9) . ?
N3A C17A 1.338(8) . ?
N3A C18A 1.398(9) . ?
N3B H3B 0.8800 . ?
N3B C3B 1.364(9) . ?
N3B C28A 1.367(10) . ?
O2B C2B 1.268(8) . ?
N10A C76A 1.368(8) . ?
N5A C35A 1.326(8) . ?
N5A C36A 1.364(9) . ?
N1B H1B 0.8800 . ?
N1B C10A 1.432(9) . ?
N1B C1B 1.384(9) . ?
O6B C6B 1.240(9) . ?
N4B H4B 0.8800 . ?
N4B C4B 1.343(11) . ?
N4B C164 1.478(10) . ?
C79A H79A 0.9500 . ?
C79A C78A 1.377(9) 3_655 ?
C68A N8B 1.406(9) . ?
C68A C76A 1.423(8) . ?
C68A C69A 1.383(10) . ?
C73A C72A 1.480(9) . ?
C73A C74A 1.407(9) . ?
C73A O1_15 1.292(8) . ?
N4A C27A 1.388(10) . ?
N4A C26A 1.359(8) . ?
N8B H8B 0.8800 . ?
N8B C8B 1.344(9) . ?
N8A C58A 1.364(9) . ?
N8A C57A 1.279(10) . ?
C17A C2B 1.490(2) . ?
C17A C16A 1.378(9) . ?
N2A C9A 1.369(9) . ?
N2A C8A 1.314(9) . ?
C6A C7A 1.360(10) . ?
C6A C5A 1.407(11) . ?
N9A C67A 1.374(11) . ?
N9A C66A 1.347(11) . ?
C78A O1_17 1.376(7) . ?
O4B C4B 1.242(9) . ?
C18A C10A 1.466(10) . ?
C18A C14A 1.413(9) . ?
C72A C76A 1.398(9) . ?
C72A C71A 1.399(9) . ?
C74A H74A 0.9500 . ?
C2B N2B 1.329(8) . ?
N2B H2B 0.8800 . ?
N2B C19A 1.407(9) . ?
O8B C8B 1.249(9) . ?
N7B H7B 0.8800 . ?
N7B C7B 1.389(10) . ?
N7B C59A 1.412(9) . ?
N5B H5B 0.8800 . ?
N5B C094 1.405(10) . ?
N5B C5B 1.392(10) . ?
O2C H2C 0.8400 . ?
O2C C55A 1.328(10) . ?
N6A C41A 1.366(12) . ?
N6A C37A 1.351(11) . ?
O2A N1A 1.190(10) . ?
C27A C23A 1.385(11) . ?
C27A C19A 1.424(10) . ?
C10A C11A 1.349(11) . ?
C71A H71A 0.9500 . ?
C71A C70A 1.353(10) . ?
N1A C1A 1.525(11) . ?
N1A O1A 1.184(11) . ?
Cl6 C3 1.638(19) . ?
C70A H70A 0.9500 . ?
C70A C69A 1.396(10) . ?
C25A H25A 0.9500 . ?
C25A C26A 1.350(10) . ?
C25A C24A 1.397(12) . ?
C3B C26A 1.499(11) . ?
O7B C7B 1.229(9) . ?
C28A C36A 1.444(11) . ?
C28A C29A 1.374(10) . ?
C11A H11A 0.9500 . ?
C11A C12A 1.410(10) . ?
C7A H7A 0.9500 . ?
C7A C8A 1.425(10) . ?
C58A C50A 1.417(12) . ?
C58A C54A 1.434(11) . ?
N7A C48A 1.321(9) . ?
N7A C49A 1.346(10) . ?
C14A C15A 1.424(10) . ?
C14A C13A 1.413(11) . ?
C4B C35A 1.491(2) . ?
C15A C16A 1.375(11) . ?
Cl4 C3 1.69(2) . ?
C13A H13A 0.9500 . ?
C13A C12A 1.360(11) . ?
C7B C57A 1.496(10) . ?
C35A C34A 1.346(11) . ?
N6B H6B 0.8800 . ?
N6B C6B 1.361(11) . ?
N6B C50A 1.389(11) . ?
C8B C66A 1.423(11) . ?
C6B C48A 1.473(12) . ?
O5B C5B 1.225(11) . ?
C16A H16A 0.9500 . ?
C1B C8A 1.491(2) . ?
C50A C51A 1.374(10) . ?
C23A C24A 1.426(10) . ?
C23A C22A 1.390(11) . ?
C67A C59A 1.417(13) . ?
C67A C63A 1.459(11) . ?
C59A C60A 1.394(12) . ?
C56A H56A 0.9500 . ?
C56A C55A 1.374(10) . ?
C56A C57A 1.384(12) . ?
C094 C49A 1.446(10) . ?
C094 C42A 1.388(11) . ?
C9A C1A 1.412(11) . ?
C9A C5A 1.439(10) . ?
C12A H12A 0.9500 . ?
C55A C54A 1.461(12) . ?
C51A H51A 0.9500 . ?
C51A C52A 1.407(13) . ?
C24A O1_12 1.340(9) . ?
C21A H21A 0.9500 . ?
C21A C20A 1.426(13) . ?
C21A C22A 1.335(12) . ?
C36A C32A 1.443(11) . ?
C19A C20A 1.361(11) . ?
C32A C33A 1.439(13) . ?
C32A C31A 1.382(13) . ?
C1A C2A 1.385(10) . ?
C69A H69A 0.9500 . ?
C53A H53A 0.9500 . ?
C53A C54A 1.399(10) . ?
C53A C52A 1.320(12) . ?
C48A C47A 1.433(12) . ?
C5A C4A 1.433(11) . ?
C164 H16B 0.9900 . ?
C164 H16C 0.9900 . ?
C164 C37A 1.542(14) . ?
C66A C65A 1.430(10) . ?
C49A C45A 1.444(11) . ?
C41A C5B 1.474(13) . ?
C41A C40A 1.379(11) . ?
C60A H60A 0.9500 . ?
C60A C61A 1.436(13) . ?
C20A H20A 0.9500 . ?
C122 H122 1.0000 . ?
C2A H2A 0.9500 . ?
C2A C3A 1.416(10) . ?
C29A H29A 0.9500 . ?
C29A C30A 1.371(12) . ?
C64A C63A 1.417(15) . ?
C64A C65A 1.347(15) . ?
C64A O1_16 1.351(9) . ?
C62A H62A 0.9500 . ?
C62A C63A 1.434(15) . ?
C62A C61A 1.381(17) . ?
C37A C38A 1.357(11) . ?
C65A H65A 0.9500 . ?
C42A H42A 0.9500 . ?
C42A C43A 1.417(13) . ?
C4A H4A 0.9500 . ?
C4A C3A 1.362(11) . ?
C52A H52A 0.9500 . ?
C22A H22A 0.9500 . ?
C3A H3A 0.9500 . ?
C33A C34A 1.381(15) . ?
C33A O1_13 1.340(11) . ?
C43A H43A 0.9500 . ?
C43A C44A 1.337(13) . ?
C45A C46A 1.391(12) . ?
C45A C44A 1.417(12) . ?
C47A H47A 0.9500 . ?
C47A C46A 1.359(12) . ?
C30A H30A 0.9500 . ?
C30A C31A 1.356(14) . ?
C31A H31A 0.9500 . ?
C46A O1_14 1.344(10) . ?
C44A H44A 0.9500 . ?
C38A H38A 0.9500 . ?
C38A C39A 1.373(13) . ?
C40A H40A 0.9500 . ?
C40A C39A 1.371(12) . ?
C61A H61A 0.9500 . ?
C162 H162 1.0000 . ?
C34A H34A 0.9500 . ?
C39A H39A 0.9500 . ?
C23F C22E 1.510(2) . ?
C21E C22E 1.48(3) . ?
C21E O1_15 1.51(2) . ?
Cl2_8 C1CL_8 1.7550(11) . ?
C1CL_8 Cl1_8 1.7550(11) . ?
C1CL_8 Cl3_8 1.7549(11) . ?
Cl3_9 C1CL_9 1.7550(11) . ?
C1CL_9 Cl1_9 1.7550(11) . ?
C1CL_9 Cl2_9 1.7550(11) . ?
Cl1_10 C1CL_10 1.7550(11) . ?
C1CL_10 Cl2_10 1.7550(11) . ?
C1CL_10 Cl3_10 1.7550(11) . ?
C1_11 H1A_11 0.9900 . ?
C1_11 H1B_11 0.9900 . ?
C1_11 C2_11 1.5098(11) . ?
C2_11 H2_11 1.0000 . ?
C2_11 C3_11 1.5099(11) . ?
C2_11 C4_11 1.5100(11) . ?
C3_11 H3A_11 0.9800 . ?
C3_11 H3B_11 0.9800 . ?
C3_11 H3C_11 0.9800 . ?
C4_11 H4A_11 0.9800 . ?
C4_11 H4B_11 0.9800 . ?
C4_11 H4C_11 0.9800 . ?
O1_12 C1_12 1.428(7) . ?
C1_12 C2_12 1.5102(11) . ?
C2_12 C3_12 1.5101(11) . ?
C2_12 C4_12 1.5100(11) . ?
O1_13 C1_13 1.425(9) . ?
C1_13 C2_13 1.5103(11) . ?
C2_13 C3_13 1.5101(11) . ?
C2_13 C4_13 1.5100(11) . ?
O1_14 C1_14 1.421(8) . ?
C1_14 C2_14 1.5104(11) . ?
C2_14 C3_14 1.5100(11) . ?
C2_14 C4_14 1.5100(11) . ?
O1_15 C1_15 1.415(8) . ?
C1_15 C2_15 1.5102(11) . ?
C2_15 C3_15 1.5102(11) . ?
C2_15 C4_15 1.5099(11) . ?
O1_16 C1_16 1.413(8) . ?
C1_16 C2_16 1.5100(11) . ?
C2_16 C3_16 1.5099(11) . ?
C2_16 C4_16 1.5099(11) . ?
O1_17 C1_17 1.418(6) . ?
C1_17 H1A_17 0.9900 . ?
C1_17 H1B_17 0.9900 . ?
C1_17 C2_17 1.5100(11) . ?
C2_17 H2_17 1.0000 . ?
C2_17 C3_17 1.5099(11) . ?
C2_17 C4_17 1.5099(11) . ?
C3_17 H3A_17 0.9800 . ?
C3_17 H3B_17 0.9800 . ?
C3_17 H3C_17 0.9800 . ?
C4_17 H4A_17 0.9800 . ?
C4_17 H4B_17 0.9800 . ?
C4_17 H4C_17 0.9800 . ?

loop_
_geom_torsion_atom_site_label_1
_geom_torsion_atom_site_label_2
_geom_torsion_atom_site_label_3
_geom_torsion_atom_site_label_4
_geom_torsion
_geom_torsion_site_symmetry_1
_geom_torsion_site_symmetry_2
_geom_torsion_site_symmetry_3
_geom_torsion_site_symmetry_4
_geom_torsion_publ_flag
O9B C9B C75A N10A 163.7(5) . . . . ?
O9B C9B C75A C74A -23.8(8) . . . . ?
O10B C10B C77A C79A 5.2(8) . . . . ?
O10B C10B C77A C78A 179.1(6) . . . . ?
O1 C6A C7A C8A 175.7(6) . . . . ?
O1 C6A C5A C9A -178.9(6) . . . . ?
O1 C6A C5A C4A 1.6(9) . . . . ?
O1 C1_11 C2_11 C3_11 178.6(6) . . . . ?
O1 C1_11 C2_11 C4_11 55.8(8) . . . . ?
N9B N10B C10B O10B -5.5(7) . . . . ?
N9B N10B C10B C77A 172.1(5) . . . . ?
N9B C9B C75A N10A -16.3(7) . . . . ?
N9B C9B C75A C74A 156.2(5) . . . . ?
N10B N9B C9B O9B 4.0(8) . . . . ?
N10B N9B C9B C75A -176.0(5) . . . . ?
N10B C10B C77A C79A -172.4(5) . . . . ?
N10B C10B C77A C78A 1.6(9) . . . . ?
C9B N9B N10B C10B -173.1(5) . . . . ?
C9B C75A N10A C76A 175.8(5) . . . . ?
C9B C75A C74A C73A -175.7(6) . . . . ?
O3B C3B C26A N4A 166.2(5) . . . . ?
O3B C3B C26A C25A -15.6(9) . . . . ?
O1B C1B C8A N2A 164.5(6) . . . . ?
O1B C1B C8A C7A -14.0(9) . . . . ?
C10B C77A C79A C78A 171.2(6) . . . 3_655 ?
C10B C77A C78A C79A -172.4(6) . . . 3_655 ?
C10B C77A C78A O1_17 10.1(10) . . . . ?
C75A N10A C76A C68A -179.8(5) . . . . ?
C75A N10A C76A C72A -0.4(7) . . . . ?
O1C C15A C16A C17A 178.0(6) . . . . ?
C77A C78A O1_17 C1_17 169.8(6) . . . . ?
N3A C17A C2B O2B 166.7(5) . . . . ?
N3A C17A C2B N2B -18.0(8) . . . . ?
N3A C17A C16A C15A 1.7(9) . . . . ?
N3A C18A C10A N1B -5.8(8) . . . . ?
N3A C18A C10A C11A 172.6(6) . . . . ?
N3A C18A C14A C15A 4.1(8) . . . . ?
N3A C18A C14A C13A -175.1(6) . . . . ?
N3B C3B C26A N4A -15.9(7) . . . . ?
N3B C3B C26A C25A 162.3(6) . . . . ?
N3B C28A C36A N5A -5.7(7) . . . . ?
N3B C28A C36A C32A 174.1(5) . . . . ?
N3B C28A C29A C30A -173.4(7) . . . . ?
O2B C2B N2B C19A -9.4(10) . . . . ?
N10A C75A C74A C73A -4.1(9) . . . . ?
N5A C35A C34A C33A 1.8(11) . . . . ?
N5A C36A C32A C33A 3.7(9) . . . . ?
N5A C36A C32A C31A 179.8(6) . . . . ?
N1B C10A C11A C12A -176.7(6) . . . . ?
N1B C1B C8A N2A -13.9(8) . . . . ?
N1B C1B C8A C7A 167.6(6) . . . . ?
O6B C6B C48A N7A 165.8(6) . . . . ?
O6B C6B C48A C47A -15.9(8) . . . . ?
N4B C4B C35A N5A -7.2(9) . . . . ?
N4B C4B C35A C34A 172.4(7) . . . . ?
N4B C164 C37A N6A -22.8(9) . . . . ?
N4B C164 C37A C38A 162.2(7) . . . . ?
C79A C77A C78A C79A 1.4(8) . . . 3_655 ?
C79A C77A C78A O1_17 -176.1(6) . . . . ?
C79A C78A O1_17 C1_17 -7.5(9) 3_655 . . . ?
C68A N8B C8B O8B 2.6(9) . . . . ?
C68A N8B C8B C66A 179.8(5) . . . . ?
C73A C72A C76A N10A -2.4(8) . . . . ?
C73A C72A C76A C68A 177.0(5) . . . . ?
C73A C72A C71A C70A -177.3(6) . . . . ?
C73A O1_15 C1_15 C2_15 -177.2(8) . . . . ?
N4A C27A C23A C24A 0.8(9) . . . . ?
N4A C27A C23A C22A -178.5(6) . . . . ?
N4A C27A C19A N2B -2.5(8) . . . . ?
N4A C27A C19A C20A 177.2(5) . . . . ?
N8B C68A C76A N10A -3.0(7) . . . . ?
N8B C68A C76A C72A 177.6(5) . . . . ?
N8B C68A C69A C70A -176.5(5) . . . . ?
N8B C8B C66A N9A 0.0(8) . . . . ?
N8B C8B C66A C65A 177.9(5) . . . . ?
N8A C58A C50A N6B -5.4(8) . . . . ?
N8A C58A C50A C51A 176.6(6) . . . . ?
N8A C58A C54A C55A 2.6(9) . . . . ?
N8A C58A C54A C53A -177.6(6) . . . . ?
C17A N3A C18A C10A -178.2(5) . . . . ?
C17A N3A C18A C14A -1.0(8) . . . . ?
C17A C2B N2B C19A 175.4(6) . . . . ?
N2A C9A C1A N1A -4.9(11) . . . . ?
N2A C9A C1A C2A 177.5(6) . . . . ?
N2A C9A C5A C6A 3.2(10) . . . . ?
N2A C9A C5A C4A -177.3(6) . . . . ?
C6A O1 C1_11 C2_11 178.8(6) . . . . ?
C6A C7A C8A N2A 4.0(10) . . . . ?
C6A C7A C8A C1B -177.6(6) . . . . ?
C6A C5A C4A C3A -177.1(6) . . . . ?
N9A C67A C59A N7B -5.3(9) . . . . ?
N9A C67A C59A C60A 176.1(6) . . . . ?
N9A C67A C63A C64A 4.4(10) . . . . ?
N9A C67A C63A C62A -177.5(7) . . . . ?
N9A C66A C65A C64A -1.0(10) . . . . ?
C78A C77A C79A C78A -3.4(9) . . . 3_655 ?
C78A O1_17 C1_17 C2_17 -171.8(6) . . . . ?
O4B C4B C35A N5A 173.6(6) . . . . ?
O4B C4B C35A C34A -6.9(11) . . . . ?
C18A N3A C17A C2B 176.8(5) . . . . ?
C18A N3A C17A C16A -2.1(8) . . . . ?
C18A C10A C11A C12A 5.0(9) . . . . ?
C18A C14A C15A O1C 179.1(5) . . . . ?
C18A C14A C15A C16A -4.4(8) . . . . ?
C18A C14A C13A C12A 0.2(9) . . . . ?
C72A C73A C74A C75A 0.9(8) . . . . ?
C72A C73A O1_15 C21E -172.6(13) . . . . ?
C72A C73A O1_15 C1_15 163.8(9) . . . . ?
C72A C71A C70A C69A 2.3(9) . . . . ?
C76A C68A N8B C8B 163.1(5) . . . . ?
C76A C68A C69A C70A 2.6(8) . . . . ?
C76A C72A C71A C70A -1.4(8) . . . . ?
C74A C75A N10A C76A 3.8(8) . . . . ?
C74A C73A C72A C76A 2.0(8) . . . . ?
C74A C73A C72A C71A 178.1(5) . . . . ?
C74A C73A O1_15 C21E 9.7(15) . . . . ?
C74A C73A O1_15 C1_15 -14.0(11) . . . . ?
C2B C17A C16A C15A -177.1(6) . . . . ?
C2B N2B C19A C27A 176.1(6) . . . . ?
C2B N2B C19A C20A -3.6(11) . . . . ?
N2B C19A C20A C21A -178.2(7) . . . . ?
O8B C8B C66A N9A 177.3(5) . . . . ?
O8B C8B C66A C65A -4.8(8) . . . . ?
N7B C7B C57A N8A -17.9(8) . . . . ?
N7B C7B C57A C56A 164.7(5) . . . . ?
N7B C59A C60A C61A -176.9(6) . . . . ?
N5B C094 C49A N7A -7.8(8) . . . . ?
N5B C094 C49A C45A 172.9(6) . . . . ?
N5B C094 C42A C43A -176.2(6) . . . . ?
O2C C55A C54A C58A 177.9(5) . . . . ?
O2C C55A C54A C53A -1.9(9) . . . . ?
N6A C41A C5B N5B -8.7(10) . . . . ?
N6A C41A C5B O5B 171.1(7) . . . . ?
N6A C41A C40A C39A 4.9(11) . . . . ?
N6A C37A C38A C39A 0.3(11) . . . . ?
O2A N1A C1A C9A 7.5(14) . . . . ?
O2A N1A C1A C2A -174.8(9) . . . . ?
C27A N4A C26A C25A -1.1(8) . . . . ?
C27A N4A C26A C3B 177.1(5) . . . . ?
C27A C23A C24A C25A -0.7(9) . . . . ?
C27A C23A C24A O1_12 -179.8(6) . . . . ?
C27A C23A C22A C21A -0.3(10) . . . . ?
C27A C19A C20A C21A 2.1(10) . . . . ?
C10A N1B C1B O1B -0.3(10) . . . . ?
C10A N1B C1B C8A 178.0(5) . . . . ?
C10A C18A C14A C15A -178.7(5) . . . . ?
C10A C18A C14A C13A 2.1(8) . . . . ?
C10A C11A C12A C13A -2.7(10) . . . . ?
C71A C72A C76A N10A -178.3(5) . . . . ?
C71A C72A C76A C68A 1.1(8) . . . . ?
C71A C70A C69A C68A -3.0(9) . . . . ?
N1A C1A C2A C3A 178.7(7) . . . . ?
C25A C24A O1_12 C1_12 -0.3(9) . . . . ?
C3B N3B C28A C36A -177.9(5) . . . . ?
C3B N3B C28A C29A -0.4(10) . . . . ?
O7B C7B C57A N8A 163.9(6) . . . . ?
O7B C7B C57A C56A -13.4(9) . . . . ?
C28A N3B C3B O3B -10.1(9) . . . . ?
C28A N3B C3B C26A 172.0(5) . . . . ?
C28A C36A C32A C33A -176.1(6) . . . . ?
C28A C36A C32A C31A 0.0(9) . . . . ?
C28A C29A C30A C31A -0.6(11) . . . . ?
C7A C6A C5A C9A 1.5(10) . . . . ?
C7A C6A C5A C4A -178.0(6) . . . . ?
C58A N8A C57A C7B -179.2(6) . . . . ?
C58A N8A C57A C56A -2.0(9) . . . . ?
C58A C50A C51A C52A 2.3(9) . . . . ?
N7A C48A C47A C46A 4.0(9) . . . . ?
N7A C49A C45A C46A 3.8(9) . . . . ?
N7A C49A C45A C44A -175.2(6) . . . . ?
C14A C18A C10A N1B 176.8(5) . . . . ?
C14A C18A C10A C11A -4.8(9) . . . . ?
C14A C15A C16A C17A 1.8(10) . . . . ?
C14A C13A C12A C11A 0.0(10) . . . . ?
C4B N4B C164 C37A -179.9(7) . . . . ?
C4B C35A C34A C33A -177.7(7) . . . . ?
C15A C14A C13A C12A -179.0(6) . . . . ?
C13A C14A C15A O1C -1.7(9) . . . . ?
C13A C14A C15A C16A 174.8(6) . . . . ?
C7B N7B C59A C67A 172.0(6) . . . . ?
C7B N7B C59A C60A -9.4(10) . . . . ?
C35A N5A C36A C28A 178.9(5) . . . . ?
C35A N5A C36A C32A -0.8(8) . . . . ?
N6B C6B C48A N7A -17.0(8) . . . . ?
N6B C6B C48A C47A 161.2(6) . . . . ?
N6B C50A C51A C52A -175.4(6) . . . . ?
C8B C66A C65A C64A -178.9(6) . . . . ?
C6B N6B C50A C58A 179.1(6) . . . . ?
C6B N6B C50A C51A -3.1(10) . . . . ?
C6B C48A C47A C46A -174.2(6) . . . . ?
C16A C17A C2B O2B -14.4(9) . . . . ?
C16A C17A C2B N2B 160.9(6) . . . . ?
C26A N4A C27A C23A 0.1(8) . . . . ?
C26A N4A C27A C19A 174.7(5) . . . . ?
C26A C25A C24A C23A -0.2(9) . . . . ?
C26A C25A C24A O1_12 178.8(6) . . . . ?
C1B N1B C10A C18A 179.8(6) . . . . ?
C1B N1B C10A C11A 1.5(10) . . . . ?
C50A C58A C54A C55A -177.6(6) . . . . ?
C50A C58A C54A C53A 2.2(8) . . . . ?
C50A N6B C6B O6B -4.6(10) . . . . ?
C50A N6B C6B C48A 178.3(6) . . . . ?
C50A C51A C52A C53A -0.3(10) . . . . ?
C23A C27A C19A N2B 172.3(5) . . . . ?
C23A C27A C19A C20A -7.9(9) . . . . ?
C23A C24A O1_12 C1_12 178.8(6) . . . . ?
C67A N9A C66A C8B 179.9(5) . . . . ?
C67A N9A C66A C65A 2.1(8) . . . . ?
C67A C59A C60A C61A 1.6(10) . . . . ?
C59A N7B C7B O7B -2.4(10) . . . . ?
C59A N7B C7B C57A 179.4(6) . . . . ?
C59A C67A C63A C64A -176.7(7) . . . . ?
C59A C67A C63A C62A 1.4(10) . . . . ?
C59A C60A C61A C62A 0.9(12) . . . . ?
C56A C55A C54A C58A -2.3(9) . . . . ?
C56A C55A C54A C53A 177.9(6) . . . . ?
C094 N5B C5B O5B -2.1(11) . . . . ?
C094 N5B C5B C41A 177.7(6) . . . . ?
C094 C49A C45A C46A -176.9(6) . . . . ?
C094 C49A C45A C44A 4.0(9) . . . . ?
C094 C42A C43A C44A 3.3(10) . . . . ?
C9A N2A C8A C7A 0.5(10) . . . . ?
C9A N2A C8A C1B -177.8(6) . . . . ?
C9A C1A C2A C3A -3.6(10) . . . . ?
C9A C5A C4A C3A 3.4(9) . . . . ?
C55A C56A C57A N8A 2.2(10) . . . . ?
C55A C56A C57A C7B 179.4(6) . . . . ?
C8A N2A C9A C1A 177.1(6) . . . . ?
C8A N2A C9A C5A -4.1(9) . . . . ?
C24A C25A C26A N4A 1.2(10) . . . . ?
C24A C25A C26A C3B -176.8(6) . . . . ?
C24A C23A C22A C21A -179.5(7) . . . . ?
C24A O1_12 C1_12 C2_12 -166.2(6) . . . . ?
C57A N8A C58A C50A 179.8(6) . . . . ?
C57A N8A C58A C54A -0.5(9) . . . . ?
C57A C56A C55A O2C 179.9(6) . . . . ?
C57A C56A C55A C54A 0.1(9) . . . . ?
C36A N5A C35A C4B 177.5(6) . . . . ?
C36A N5A C35A C34A -2.0(8) . . . . ?
C36A C28A C29A C30A 4.0(9) . . . . ?
C36A C32A C33A C34A -3.8(9) . . . . ?
C36A C32A C33A O1_13 175.4(6) . . . . ?
C36A C32A C31A C30A 3.4(11) . . . . ?
C19A C27A C23A C24A -173.6(6) . . . . ?
C19A C27A C23A C22A 7.1(9) . . . . ?
C32A C33A C34A C35A 1.3(11) . . . . ?
C32A C33A O1_13 C1_13 -174.8(8) . . . . ?
C1A C9A C5A C6A -177.9(6) . . . . ?
C1A C9A C5A C4A 1.6(9) . . . . ?
C1A C2A C3A C4A 8.8(10) . . . . ?
C69A C68A N8B C8B -17.8(8) . . . . ?
C69A C68A C76A N10A 177.8(5) . . . . ?
C69A C68A C76A C72A -1.6(7) . . . . ?
C48A N7A C49A C094 179.3(6) . . . . ?
C48A N7A C49A C45A -1.5(9) . . . . ?
C48A C47A C46A C45A -1.4(9) . . . . ?
C48A C47A C46A O1_14 176.6(6) . . . . ?
C5A C6A C7A C8A -4.8(9) . . . . ?
C5A C9A C1A N1A 176.2(7) . . . . ?
C5A C9A C1A C2A -1.4(10) . . . . ?
C5A C4A C3A C2A -8.8(10) . . . . ?
C164 N4B C4B O4B 0.7(11) . . . . ?
C164 N4B C4B C35A -178.6(6) . . . . ?
C164 C37A C38A C39A 174.9(7) . . . . ?
C66A N9A C67A C59A 177.3(6) . . . . ?
C66A N9A C67A C63A -3.9(9) . . . . ?
C49A N7A C48A C6B 175.7(5) . . . . ?
C49A N7A C48A C47A -2.4(8) . . . . ?
C49A C094 C42A C43A 0.8(9) . . . . ?
C49A C45A C46A C47A -2.2(9) . . . . ?
C49A C45A C46A O1_14 179.7(6) . . . . ?
C49A C45A C44A C43A -0.2(11) . . . . ?
C41A N6A C37A C164 -176.6(6) . . . . ?
C41A N6A C37A C38A -1.9(11) . . . . ?
C41A C40A C39A C38A -6.4(11) . . . . ?
C20A C21A C22A C23A -5.5(11) . . . . ?
C54A C58A C50A N6B 174.8(5) . . . . ?
C54A C58A C50A C51A -3.1(9) . . . . ?
C54A C53A C52A C51A -0.7(10) . . . . ?
C29A C28A C36A N5A 176.6(6) . . . . ?
C29A C28A C36A C32A -3.6(8) . . . . ?
C29A C30A C31A C32A -3.3(12) . . . . ?
C64A O1_16 C1_16 C2_16 173.4(9) . . . . ?
C5B N5B C094 C49A 180.0(6) . . . . ?
C5B N5B C094 C42A -2.8(10) . . . . ?
C5B C41A C40A C39A -177.5(7) . . . . ?
C37A N6A C41A C5B -178.3(7) . . . . ?
C37A N6A C41A C40A -0.7(10) . . . . ?
C37A C38A C39A C40A 3.9(11) . . . . ?
C63A C67A C59A N7B 175.8(6) . . . . ?
C63A C67A C59A C60A -2.8(10) . . . . ?
C63A C64A C65A C66A 1.7(11) . . . . ?
C63A C64A O1_16 C1_16 -166.5(8) . . . . ?
C63A C62A C61A C60A -2.2(14) . . . . ?
C65A C64A C63A C67A -3.3(11) . . . . ?
C65A C64A C63A C62A 178.7(8) . . . . ?
C65A C64A O1_16 C1_16 12.8(12) . . . . ?
C42A C094 C49A N7A 175.0(6) . . . . ?
C42A C094 C49A C45A -4.3(9) . . . . ?
C42A C43A C44A C45A -3.6(12) . . . . ?
C52A C53A C54A C58A -0.3(9) . . . . ?
C52A C53A C54A C55A 179.5(6) . . . . ?
C22A C23A C24A C25A 178.5(6) . . . . ?
C22A C23A C24A O1_12 -0.6(9) . . . . ?
C22A C21A C20A C19A 4.5(11) . . . . ?
C33A C32A C31A C30A 179.3(7) . . . . ?
C33A O1_13 C1_13 C2_13 173.3(9) . . . . ?
C45A C46A O1_14 C1_14 -175.1(8) . . . . ?
C47A C46A O1_14 C1_14 6.8(11) . . . . ?
C31A C32A C33A C34A -179.7(7) . . . . ?
C31A C32A C33A O1_13 -0.5(10) . . . . ?
C46A C45A C44A C43A -179.1(7) . . . . ?
C46A O1_14 C1_14 C2_14 -177.4(7) . . . . ?
O1A N1A C1A C9A -172.9(8) . . . . ?
O1A N1A C1A C2A 4.9(12) . . . . ?
C44A C45A C46A C47A 176.8(7) . . . . ?
C44A C45A C46A O1_14 -1.4(10) . . . . ?
C40A C41A C5B N5B 173.6(6) . . . . ?
C40A C41A C5B O5B -6.6(11) . . . . ?
C61A C62A C63A C67A 1.0(12) . . . . ?
C61A C62A C63A C64A 178.9(8) . . . . ?
C34A C33A O1_13 C1_13 4.3(12) . . . . ?
C22E C21E O1_15 C73A -176.7(14) . . . . ?
C1_11 O1 C6A C7A -1.0(9) . . . . ?
C1_11 O1 C6A C5A 179.4(6) . . . . ?
O1_12 C1_12 C2_12 C3_12 61.2(8) . . . . ?
O1_12 C1_12 C2_12 C4_12 -175.3(7) . . . . ?
O1_13 C33A C34A C35A -177.8(7) . . . . ?
O1_13 C1_13 C2_13 C3_13 -52.5(14) . . . . ?
O1_13 C1_13 C2_13 C4_13 -174.8(11) . . . . ?
O1_14 C1_14 C2_14 C3_14 -53.3(14) . . . . ?
O1_14 C1_14 C2_14 C4_14 71.6(12) . . . . ?
O1_15 C73A C72A C76A -176.0(5) . . . . ?
O1_15 C73A C72A C71A 0.1(8) . . . . ?
O1_15 C73A C74A C75A 178.7(6) . . . . ?
O1_15 C21E C22E C23F 42(3) . . . . ?
O1_15 C1_15 C2_15 C3_15 -58.5(14) . . . . ?
O1_15 C1_15 C2_15 C4_15 176.1(11) . . . . ?
O1_16 C64A C63A C67A 176.0(6) . . . . ?
O1_16 C64A C63A C62A -2.0(11) . . . . ?
O1_16 C64A C65A C66A -177.5(7) . . . . ?
O1_16 C1_16 C2_16 C3_16 -53.4(14) . . . . ?
O1_16 C1_16 C2_16 C4_16 174.6(14) . . . . ?
O1_17 C1_17 C2_17 C3_17 -64.7(8) . . . . ?
O1_17 C1_17 C2_17 C4_17 172.1(6) . . . . ?

loop_
_smtbx_masks_void_nr
_smtbx_masks_void_average_x
_smtbx_masks_void_average_y
_smtbx_masks_void_average_z
_smtbx_masks_void_volume
_smtbx_masks_void_count_electrons
_smtbx_masks_void_content
1 0.000 0.368 0.250 1118.5 277.1 ?
2 0.000 0.632 0.750 1118.5 275.1 ?
3 0.500 -0.132 0.250 1118.5 274.9 ?
4 0.500 0.132 0.750 1118.5 277.4 ?
5 0.159 0.370 0.013 22.8 3.1 ?
6 0.159 0.630 0.513 22.8 3.1 ?
7 0.341 0.130 0.513 22.8 3.0 ?
8 0.341 0.870 0.013 22.8 3.1 ?
9 0.659 0.130 0.987 22.8 3.1 ?
10 0.659 0.870 0.487 22.8 3.1 ?
11 0.841 0.370 0.487 22.8 3.0 ?
12 0.841 0.630 0.987 22.8 3.1 ?
